data_4337056
loop_
_publ_author_name
'Ilya N. Ioffe'
'Olga N. Mazaleva'
'Lev N. Sidorov'
'Shangfeng Yang'
'Tao Wei'
'Erhard Kemnitz'
'Sergey I. Troyanov'

_publ_section_title
;
 Cage Shrinkage of Fullerene via a C2 Loss: from IPR C90(28)Cl24 to
 Nonclassical, Heptagon-Containing C88Cl22/24
;
_journal_name_full 'Inorganic Chemistry'
_journal_page_first 13821
_journal_page_last 13823
_journal_paper_doi 10.1021/ic402556g
_journal_volume 52
_journal_year 2013
_chemical_formula_sum 'C88 Cl24.21'
_chemical_formula_weight 1914.99
_chemical_name_systematic
; 
 ? 
;
_space_group_IT_number 14
_symmetry_cell_setting monoclinic
_symmetry_space_group_name_Hall '-P 2ybc'
_symmetry_space_group_name_H-M 'P 1 21/c 1'
_atom_sites_solution_hydrogens none
_atom_sites_solution_primary direct
_atom_sites_solution_secondary difmap
_audit_creation_method SHELXL-97
_cell_angle_alpha 90.00
_cell_angle_beta 98.894(9)
_cell_angle_gamma 90.00
_cell_formula_units_Z 8
_cell_length_a 36.778(3)
_cell_length_b 14.4281(9)
_cell_length_c 24.192(2)
_cell_measurement_reflns_used 658724
_cell_measurement_temperature 100(2)
_cell_measurement_theta_max 33
_cell_measurement_theta_min 5
_cell_volume 12682.8(17)
_computing_cell_refinement XDS
_computing_data_collection XDS
_computing_data_reduction XDS
_computing_structure_refinement 'SHELXL-97 (Sheldrick, 1997)'
_computing_structure_solution 'SHELXS-97 (Sheldrick, 1990)'
_diffrn_ambient_temperature 100(2)
_diffrn_measured_fraction_theta_full 0.989
_diffrn_measured_fraction_theta_max 0.951
_diffrn_measurement_device_type MAR225
_diffrn_measurement_method CCD
_diffrn_radiation_monochromator Si(111)
_diffrn_radiation_source 'BL 14.2 PSF, BESSY, Berlin, Germany'
_diffrn_radiation_type synchrotron
_diffrn_radiation_wavelength 0.90500
_diffrn_reflns_av_R_equivalents 0.1365
_diffrn_reflns_av_sigmaI/netI 0.0911
_diffrn_reflns_limit_h_max 46
_diffrn_reflns_limit_h_min -46
_diffrn_reflns_limit_k_max 18
_diffrn_reflns_limit_k_min -18
_diffrn_reflns_limit_l_max 30
_diffrn_reflns_limit_l_min -30
_diffrn_reflns_number 153780
_diffrn_reflns_theta_full 32.56
_diffrn_reflns_theta_max 34.94
_diffrn_reflns_theta_min 1.93
_exptl_absorpt_coefficient_mu 2.165
_exptl_absorpt_correction_type none
_exptl_crystal_colour orange
_exptl_crystal_density_diffrn 2.006
_exptl_crystal_description needle
_exptl_crystal_F_000 7516
_exptl_crystal_size_max 0.03
_exptl_crystal_size_mid 0.005
_exptl_crystal_size_min 0.005
_refine_diff_density_max 2.035
_refine_diff_density_min -1.601
_refine_diff_density_rms 0.239
_refine_ls_extinction_method none
_refine_ls_goodness_of_fit_ref 1.197
_refine_ls_matrix_type full
_refine_ls_number_parameters 2074
_refine_ls_number_reflns 25632
_refine_ls_number_restraints 102
_refine_ls_restrained_S_all 1.199
_refine_ls_R_factor_all 0.1834
_refine_ls_R_factor_gt 0.1141
_refine_ls_shift/su_max 0.004
_refine_ls_shift/su_mean 0.000
_refine_ls_structure_factor_coef Fsqd
_refine_ls_weighting_details 'calc w=1/[\s^2^(Fo^2^)+(0.0700P)^2^+220.0000P] where P=(Fo^2^+2Fc^2^)/3'
_refine_ls_weighting_scheme calc
_refine_ls_wR_factor_gt 0.2566
_refine_ls_wR_factor_ref 0.2814
_reflns_number_gt 14975
_reflns_number_total 25632
_reflns_threshold_expression >2sigma(I)
_cod_data_source_file ic402556g_si_004.cif
_cod_data_source_block xovdc903
_cod_database_code 4337056

loop_
_symmetry_equiv_pos_as_xyz
'x, y, z'
'-x, y+1/2, -z+1/2'
'-x, -y, -z'
'x, -y-1/2, z-1/2'

loop_
_atom_site_label
_atom_site_type_symbol
_atom_site_fract_x
_atom_site_fract_y
_atom_site_fract_z
_atom_site_U_iso_or_equiv
_atom_site_adp_type
_atom_site_occupancy
_atom_site_symmetry_multiplicity
_atom_site_calc_flag
_atom_site_refinement_flags
Cl1 Cl 0.42223(8) -0.1183(2) -0.11185(12) 0.0242(6) Uani 0.885(4) 1 d P
Cl1A Cl 0.4305(6) -0.1223(14) -0.0767(11) 0.020(5) Uiso 0.115(4) 1 d P
Cl2 Cl 0.43329(8) -0.33362(19) -0.06946(11) 0.0318(6) Uani 1 1 d .
Cl3 Cl 0.36424(8) 0.0809(3) -0.11159(14) 0.0471(8) Uani 1 1 d .
Cl4 Cl 0.44869(8) 0.0840(2) -0.07947(13) 0.0371(7) Uani 1 1 d .
Cl5 Cl 0.46944(7) -0.45013(18) 0.03221(11) 0.0286(6) Uani 1 1 d .
Cl6 Cl 0.38734(8) -0.51922(18) -0.00056(13) 0.0347(7) Uani 1 1 d .
Cl7 Cl 0.41788(7) -0.55501(16) 0.12626(12) 0.0291(6) Uani 1 1 d .
Cl8 Cl 0.33513(7) -0.58784(16) 0.11474(13) 0.0340(6) Uani 1 1 d .
Cl9 Cl 0.28596(8) -0.47952(19) 0.03272(15) 0.0318(8) Uani 0.880(6) 1 d P
Cl9B Cl 0.2649(5) -0.5443(13) 0.0889(8) 0.019(5) Uiso 0.120(6) 1 d P
Cl10 Cl 0.31145(10) 0.2491(2) -0.01456(15) 0.0418(9) Uani 0.880(6) 1 d P
Cl11 Cl 0.37902(14) 0.2548(3) -0.0561(2) 0.0682(13) Uani 0.885(4) 1 d P
C11B Cl 0.3604(6) 0.2847(16) -0.1135(10) 0.030(5) Uiso 0.115(4) 1 d P
Cl12 Cl 0.44051(11) 0.2751(2) 0.0228(2) 0.0626(12) Uani 1 1 d .
Cl13 Cl 0.53275(6) 0.00267(16) 0.21768(11) 0.0242(5) Uani 1 1 d .
C13B Cl 0.5656(5) -0.0091(13) 0.2236(8) 0.004(5) Uiso 0.094(7) 1 d P
Cl14 Cl 0.36606(7) -0.52887(17) 0.23371(13) 0.0306(6) Uani 1 1 d .
Cl15 Cl 0.28354(7) -0.48001(18) 0.21591(14) 0.0359(7) Uani 1 1 d .
Cl16 Cl 0.21646(6) 0.01797(17) 0.12621(11) 0.0254(5) Uani 1 1 d .
Cl17 Cl 0.26211(7) 0.23762(16) 0.08957(11) 0.0258(5) Uani 1 1 d .
Cl18 Cl 0.48504(7) 0.25750(17) 0.16346(13) 0.0241(7) Uani 0.885(4) 1 d P
C18B Cl 0.4629(5) -0.2806(14) 0.2911(8) 0.020(4) Uiso 0.115(4) 1 d P
Cl19 Cl 0.48486(6) 0.00871(17) 0.34790(11) 0.0254(5) Uani 1 1 d .
Cl20 Cl 0.31502(7) -0.37174(19) 0.32062(13) 0.0335(6) Uani 1 1 d .
C20B Cl 0.2842(5) -0.4202(13) 0.3759(8) 0.016(4) Uiso 0.115(4) 1 d P
Cl21 Cl 0.26547(7) 0.05763(18) 0.29958(11) 0.0271(6) Uani 1 1 d .
Cl22 Cl 0.31954(7) 0.26965(16) 0.26359(12) 0.0281(6) Uani 1 1 d .
C22B Cl 0.2720(5) 0.2771(14) 0.3016(9) 0.024(5) Uiso 0.120(6) 1 d P
Cl23 Cl 0.42955(7) 0.27142(17) 0.28784(12) 0.0309(6) Uani 1 1 d .
Cl24 Cl 0.32079(7) -0.1555(2) 0.37800(11) 0.0316(6) Uani 1 1 d .
C1 C 0.3659(3) -0.1871(7) -0.0095(4) 0.022(2) Uani 1 1 d .
C2 C 0.3802(3) -0.1006(8) -0.0273(4) 0.027(2) Uani 1 1 d .
C3 C 0.4182(3) -0.0822(7) -0.0425(4) 0.023(2) Uani 1 1 d .
C4 C 0.4466(3) -0.1248(7) 0.0044(4) 0.021(2) Uani 1 1 d .
C5 C 0.4498(3) -0.2134(8) 0.0222(4) 0.027(2) Uani 1 1 d .
C6 C 0.4257(3) -0.2940(7) -0.0023(4) 0.026(2) Uani 1 1 d .
C7 C 0.3857(2) -0.2806(7) -0.0003(4) 0.019(2) Uani 1 1 d U
C8 C 0.3702(3) -0.3460(7) 0.0246(5) 0.027(2) Uani 1 1 d .
C9 C 0.3359(3) -0.3429(7) 0.0397(4) 0.024(2) Uani 1 1 d .
C10 C 0.3158(3) -0.2622(7) 0.0315(4) 0.023(2) Uani 1 1 d .
C11 C 0.3304(3) -0.1819(7) 0.0088(4) 0.023(2) Uani 1 1 d .
C12 C 0.3140(3) -0.0926(7) 0.0206(4) 0.022(2) Uani 1 1 d .
C13 C 0.3301(3) -0.0078(7) 0.0056(4) 0.022(2) Uani 1 1 d .
C14 C 0.3624(3) -0.0169(7) -0.0208(4) 0.023(2) Uani 1 1 d .
C15 C 0.3832(3) 0.0643(8) -0.0370(5) 0.028(2) Uani 1 1 d .
C16 C 0.4225(3) 0.0263(7) -0.0336(4) 0.023(2) Uani 1 1 d .
C17 C 0.4419(3) 0.0321(7) 0.0254(4) 0.023(2) Uani 1 1 d .
C18 C 0.4579(3) -0.0528(7) 0.0441(5) 0.024(2) Uani 1 1 d .
C19 C 0.4703(2) -0.0659(7) 0.1009(4) 0.021(2) Uani 1 1 d .
C20 C 0.4708(2) -0.1625(7) 0.1203(4) 0.019(2) Uani 1 1 d .
C21 C 0.4609(2) -0.2311(7) 0.0803(4) 0.019(2) Uani 1 1 d .
C22 C 0.4458(3) -0.3154(7) 0.0950(5) 0.024(2) Uani 1 1 d .
C23 C 0.4329(3) -0.3736(7) 0.0445(5) 0.028(2) Uani 1 1 d .
C24 C 0.3957(3) -0.4246(7) 0.0472(5) 0.029(2) Uani 1 1 d .
C25 C 0.3892(3) -0.4536(6) 0.1076(5) 0.024(2) Uani 1 1 d .
C26 C 0.3483(3) -0.4689(6) 0.1200(5) 0.028(2) Uani 1 1 d .
C27 C 0.3192(3) -0.4077(7) 0.0782(5) 0.031(3) Uani 1 1 d .
C28 C 0.2972(3) -0.3394(7) 0.1059(5) 0.024(2) Uani 1 1 d .
C29 C 0.2905(3) -0.2580(6) 0.0680(6) 0.034(3) Uani 1 1 d U
C30 C 0.2793(3) -0.1732(7) 0.0896(4) 0.022(2) Uani 1 1 d .
C31 C 0.2883(3) -0.0912(7) 0.0591(4) 0.022(2) Uani 1 1 d .
C32 C 0.2816(2) -0.0051(7) 0.0828(4) 0.021(2) Uani 1 1 d .
C33 C 0.2972(2) 0.0750(7) 0.0671(4) 0.021(2) Uani 1 1 d .
C34 C 0.3215(3) 0.0760(7) 0.0266(4) 0.022(2) Uani 1 1 d .
C35 C 0.3435(3) 0.1616(8) 0.0233(5) 0.031(3) Uani 1 1 d .
C36 C 0.3794(3) 0.1528(10) -0.0037(6) 0.042(3) Uani 1 1 d .
C37 C 0.4120(3) 0.1809(7) 0.0432(5) 0.024(2) Uani 1 1 d .
C38 C 0.4385(2) 0.1038(6) 0.0622(5) 0.021(2) Uani 1 1 d .
C39 C 0.4551(2) 0.0941(7) 0.1185(4) 0.020(2) Uani 1 1 d .
C40 C 0.4713(2) 0.0095(7) 0.1374(5) 0.023(2) Uani 1 1 d .
C41 C 0.4829(2) -0.0082(6) 0.1985(4) 0.0178(19) Uani 1 1 d U
C42 C 0.4701(2) -0.1022(7) 0.2144(4) 0.019(2) Uani 1 1 d .
C43 C 0.4655(2) -0.1781(6) 0.1770(4) 0.0164(19) Uani 1 1 d .
C44 C 0.4434(2) -0.2548(7) 0.1885(4) 0.020(2) Uani 1 1 d .
C45 C 0.4323(3) -0.3245(7) 0.1433(4) 0.022(2) Uani 1 1 d U
C46 C 0.4030(3) -0.3817(6) 0.1499(4) 0.020(2) Uani 1 1 d .
C47 C 0.3823(2) -0.3713(6) 0.1907(5) 0.022(2) Uani 1 1 d .
C48 C 0.3506(3) -0.4372(7) 0.1859(5) 0.025(2) Uani 1 1 d .
C49 C 0.3159(3) -0.3912(7) 0.2045(5) 0.026(2) Uani 1 1 d .
C50 C 0.2964(2) -0.3301(6) 0.1604(5) 0.022(2) Uani 1 1 d .
C51 C 0.2865(3) -0.2433(7) 0.1830(5) 0.029(3) Uani 1 1 d .
C52 C 0.2758(2) -0.1655(7) 0.1484(5) 0.023(2) Uani 1 1 d .
C53 C 0.2763(2) -0.0777(6) 0.1749(4) 0.020(2) Uani 1 1 d .
C54 C 0.2666(3) 0.0044(7) 0.1378(4) 0.022(2) Uani 1 1 d .
C55 C 0.2859(2) 0.0919(7) 0.1589(4) 0.019(2) Uani 1 1 d .
C56 C 0.2966(3) 0.1496(7) 0.1104(4) 0.020(2) Uani 1 1 d .
C57 C 0.3348(2) 0.1892(6) 0.1254(4) 0.019(2) Uani 1 1 d U
C58 C 0.3555(3) 0.1972(7) 0.0809(4) 0.021(2) Uani 1 1 d .
C59 C 0.3933(3) 0.2088(6) 0.0917(4) 0.021(2) Uani 1 1 d .
C60 C 0.4109(3) 0.2071(6) 0.1454(4) 0.020(2) Uani 1 1 d U
C61 C 0.4493(2) 0.1696(6) 0.1614(5) 0.020(2) Uani 1 1 d .
C62 C 0.4476(3) 0.1319(6) 0.2183(5) 0.022(2) Uani 1 1 d .
C63 C 0.4634(2) 0.0524(6) 0.2373(4) 0.0183(19) Uani 1 1 d .
C64 C 0.4522(2) -0.0026(6) 0.2831(4) 0.020(2) Uani 1 1 d .
C65 C 0.4527(2) -0.1005(7) 0.2606(4) 0.0177(19) Uani 1 1 d .
C66 C 0.4286(2) -0.1714(6) 0.2714(4) 0.0169(19) Uani 1 1 d .
C67 C 0.4230(2) -0.2494(6) 0.2351(4) 0.0159(19) Uani 1 1 d .
C68 C 0.3894(3) -0.3065(6) 0.2346(4) 0.020(2) Uani 1 1 d U
C69 C 0.3638(3) -0.2822(7) 0.2673(5) 0.023(2) Uani 1 1 d U
C70 C 0.3250(3) -0.3216(7) 0.2564(5) 0.027(2) Uani 1 1 d .
C71 C 0.2999(3) -0.2384(7) 0.2357(4) 0.023(2) Uani 1 1 d U
C72 C 0.3058(2) -0.1483(7) 0.2616(4) 0.019(2) Uani 1 1 d .
C73 C 0.2914(3) -0.0686(7) 0.2311(4) 0.021(2) Uani 1 1 d .
C74 C 0.2993(3) 0.0277(7) 0.2553(4) 0.021(2) Uani 1 1 d .
C75 C 0.3012(3) 0.1022(6) 0.2115(4) 0.020(2) Uani 1 1 d U
C76 C 0.3333(3) 0.1665(6) 0.2284(4) 0.018(2) Uani 1 1 d .
C77 C 0.3524(3) 0.1949(6) 0.1805(4) 0.019(2) Uani 1 1 d .
C78 C 0.3911(3) 0.2033(6) 0.1899(4) 0.019(2) Uani 1 1 d U
C79 C 0.4156(3) 0.1734(6) 0.2428(5) 0.022(2) Uani 1 1 d .
C80 C 0.3963(3) 0.1028(6) 0.2740(5) 0.023(2) Uani 1 1 d .
C81 C 0.4138(2) 0.0215(7) 0.2950(4) 0.019(2) Uani 1 1 d .
C82 C 0.3934(3) -0.0513(6) 0.3123(4) 0.019(2) Uani 1 1 d .
C83 C 0.4012(3) -0.1507(6) 0.3035(4) 0.0182(19) Uani 1 1 d .
C84 C 0.3687(2) -0.2003(7) 0.3004(4) 0.0176(19) Uani 1 1 d .
C85 C 0.3359(3) -0.1398(7) 0.3128(4) 0.026(2) Uani 1 1 d .
C86 C 0.3554(3) -0.0447(7) 0.3111(4) 0.021(2) Uani 1 1 d .
C87 C 0.3381(3) 0.0334(7) 0.2878(4) 0.020(2) Uani 1 1 d .
C88 C 0.3580(3) 0.1060(7) 0.2700(4) 0.023(2) Uani 1 1 d .
Cl25 Cl 0.08000(8) 0.51570(17) 0.61538(11) 0.0231(8) Uani 0.923(8) 1 d P
C25B Cl 0.0513(6) 0.5191(16) 0.5786(10) 0.005(7) Uiso 0.077(8) 1 d P
Cl26 Cl 0.06727(8) 0.72844(19) 0.57221(12) 0.0240(6) Uani 0.885(4) 1 d P
C26B Cl 0.0761(5) 0.7191(13) 0.6103(9) 0.013(4) Uiso 0.115(4) 1 d P
Cl27 Cl 0.13942(9) 0.3185(2) 0.61430(13) 0.0421(7) Uani 1 1 d .
Cl28 Cl 0.05234(7) 0.31174(17) 0.58670(11) 0.0284(6) Uani 1 1 d .
Cl29 Cl 0.02963(7) 0.84156(16) 0.47012(11) 0.0247(5) Uani 1 1 d .
Cl30 Cl 0.11208(7) 0.91198(17) 0.50011(12) 0.0293(6) Uani 1 1 d .
Cl31 Cl 0.08030(7) 0.94424(15) 0.37390(12) 0.0265(6) Uani 1 1 d .
Cl32 Cl 0.16304(7) 0.97615(17) 0.38334(13) 0.0331(6) Uani 1 1 d .
Cl33 Cl 0.21353(8) 0.86865(19) 0.46436(14) 0.0397(7) Uani 1 1 d .
Cl34 Cl 0.18898(8) 0.14702(19) 0.52165(14) 0.0391(7) Uani 1 1 d .
Cl35 Cl 0.12009(12) 0.1421(3) 0.56220(18) 0.0439(10) Uani 0.797(3) 1 d P
Cl36 Cl 0.05798(11) 0.1166(2) 0.48250(19) 0.0410(10) Uani 0.797(3) 1 d P
C36B Cl 0.0311(5) 0.0533(12) 0.4686(8) 0.002(5) Uiso 0.094(7) 1 d P
C36C Cl 0.1116(6) 0.1215(16) 0.5022(9) 0.027(5) Uiso 0.115(4) 1 d P
Cl37 Cl -0.03585(6) 0.38124(16) 0.28915(11) 0.0224(5) Uani 1 1 d .
Cl38 Cl 0.13025(7) 0.91521(16) 0.26495(12) 0.0294(6) Uani 1 1 d .
Cl39 Cl 0.21246(7) 0.86600(17) 0.28013(13) 0.0332(6) Uani 1 1 d .
Cl40 Cl 0.28079(6) 0.37384(17) 0.37270(12) 0.0262(5) Uani 1 1 d .
Cl41 Cl 0.23598(6) 0.14963(16) 0.41210(11) 0.0245(5) Uani 1 1 d .
Cl42 Cl 0.01309(7) 0.13125(16) 0.34615(12) 0.0267(6) Uani 1 1 d .
Cl43 Cl 0.01051(6) 0.37287(17) 0.15912(11) 0.0250(5) Uani 1 1 d .
Cl44 Cl 0.17951(8) 0.75514(18) 0.17724(12) 0.0321(6) Uani 1 1 d .
Cl45 Cl 0.22923(6) 0.32634(17) 0.20036(11) 0.0248(5) Uani 1 1 d .
Cl46 Cl 0.17606(6) 0.11488(15) 0.24161(11) 0.0217(5) Uani 1 1 d .
Cl47 Cl 0.06601(6) 0.11169(16) 0.22308(11) 0.0238(5) Uani 1 1 d .
C47B Cl 0.0309(5) 0.0986(12) 0.2201(7) 0.012(4) Uiso 0.115(4) 1 d P
Cl48 Cl 0.0664(2) 0.5565(5) 0.1197(3) 0.019(3) Uani 0.299(11) 1 d P
Cl49 Cl 0.17347(7) 0.53768(19) 0.12255(11) 0.0305(6) Uani 1 1 d .
C1A C 0.1337(3) 0.5812(7) 0.5116(4) 0.021(2) Uani 1 1 d .
C2A C 0.1192(3) 0.4940(7) 0.5287(4) 0.024(2) Uani 1 1 d .
C3A C 0.0821(3) 0.4759(7) 0.5471(4) 0.024(2) Uani 1 1 d .
C4A C 0.0531(3) 0.5161(6) 0.5009(4) 0.021(2) Uani 1 1 d .
C5A C 0.0504(3) 0.6046(7) 0.4825(4) 0.019(2) Uani 1 1 d .
C6A C 0.0737(3) 0.6865(7) 0.5049(4) 0.023(2) Uani 1 1 d .
C7A C 0.1148(3) 0.6666(7) 0.5036(5) 0.027(2) Uani 1 1 d .
C8A C 0.1294(3) 0.7404(6) 0.4754(4) 0.020(2) Uani 1 1 d .
C9A C 0.1632(3) 0.7361(7) 0.4601(5) 0.024(2) Uani 1 1 d .
C10A C 0.1830(3) 0.6507(7) 0.4687(4) 0.022(2) Uani 1 1 d .
CA1A C 0.1688(3) 0.5743(7) 0.4909(4) 0.023(2) Uani 1 1 d .
C12A C 0.1848(3) 0.4871(7) 0.4794(4) 0.020(2) Uani 1 1 d .
C13A C 0.1688(3) 0.4032(7) 0.4959(4) 0.021(2) Uani 1 1 d .
C14A C 0.1369(3) 0.4116(6) 0.5228(4) 0.022(2) Uani 1 1 d .
C15A C 0.1182(3) 0.3319(7) 0.5444(5) 0.024(2) Uani 1 1 d .
C16A C 0.0783(3) 0.3671(7) 0.5402(4) 0.021(2) Uani 1 1 d .
C17A C 0.0572(2) 0.3542(7) 0.4802(4) 0.0177(19) Uani 1 1 d U
C18A C 0.0406(2) 0.4434(6) 0.4628(4) 0.019(2) Uani 1 1 d .
C19A C 0.0270(2) 0.4575(6) 0.4052(4) 0.018(2) Uani 1 1 d .
C20A C 0.0271(2) 0.5508(6) 0.3854(4) 0.019(2) Uani 1 1 d .
C21A C 0.0379(3) 0.6212(7) 0.4247(4) 0.022(2) Uani 1 1 d .
C22A C 0.0524(3) 0.7060(6) 0.4073(4) 0.020(2) Uani 1 1 d .
C23A C 0.0659(3) 0.7659(6) 0.4578(4) 0.022(2) Uani 1 1 d .
C24A C 0.1031(3) 0.8147(7) 0.4538(5) 0.027(2) Uani 1 1 d .
C25A C 0.1084(3) 0.8437(7) 0.3924(5) 0.025(2) Uani 1 1 d .
C26A C 0.1498(3) 0.8572(7) 0.3784(5) 0.029(2) Uani 1 1 d .
C27A C 0.1793(3) 0.7983(7) 0.4203(5) 0.028(2) Uani 1 1 d .
C28A C 0.2007(3) 0.7278(6) 0.3933(5) 0.023(2) Uani 1 1 d .
C29A C 0.2077(3) 0.6471(7) 0.4281(4) 0.024(2) Uani 1 1 d .
C30A C 0.2183(2) 0.5649(6) 0.4101(4) 0.019(2) Uani 1 1 d .
C31A C 0.2100(2) 0.4827(7) 0.4395(4) 0.021(2) Uani 1 1 d .
C32A C 0.2167(3) 0.3945(7) 0.4181(4) 0.0180(19) Uani 1 1 d .
C33A C 0.2017(2) 0.3147(7) 0.4353(4) 0.020(2) Uani 1 1 d .
C34A C 0.1781(3) 0.3155(6) 0.4761(4) 0.0174(19) Uani 1 1 d .
C35A C 0.1566(3) 0.2284(8) 0.4817(4) 0.026(2) Uani 1 1 d .
C36A C 0.1200(3) 0.2381(8) 0.5103(5) 0.033(3) Uani 1 1 d .
C37A C 0.0876(3) 0.2131(7) 0.4635(5) 0.026(2) Uani 1 1 d .
C38A C 0.0608(3) 0.2888(7) 0.4462(4) 0.022(2) Uani 1 1 d .
C39A C 0.0432(2) 0.2965(6) 0.3885(4) 0.019(2) Uani 1 1 d .
C40A C 0.0264(2) 0.3793(6) 0.3684(4) 0.018(2) Uani 1 1 d .
C41A C 0.0143(2) 0.3941(8) 0.3087(5) 0.029(3) Uani 1 1 d .
C42A C 0.0266(3) 0.4906(6) 0.2913(4) 0.018(2) Uani 1 1 d .
C43A C 0.0320(2) 0.5660(6) 0.3287(4) 0.019(2) Uani 1 1 d .
C44A C 0.0540(2) 0.6420(6) 0.3149(4) 0.0171(19) Uani 1 1 d .
C45A C 0.0641(2) 0.7104(6) 0.3559(4) 0.019(2) Uani 1 1 d .
C46A C 0.0943(3) 0.7704(6) 0.3506(4) 0.022(2) Uani 1 1 d .
C47A C 0.1145(3) 0.7584(7) 0.3091(4) 0.022(2) Uani 1 1 d .
C48A C 0.1463(3) 0.8236(7) 0.3138(5) 0.024(2) Uani 1 1 d .
C49A C 0.1802(3) 0.7783(6) 0.2937(5) 0.022(2) Uani 1 1 d .
C50A C 0.2006(3) 0.7183(7) 0.3381(5) 0.024(2) Uani 1 1 d .
C51A C 0.2103(3) 0.6302(6) 0.3165(4) 0.020(2) Uani 1 1 d .
C52A C 0.2216(2) 0.5526(7) 0.3512(5) 0.022(2) Uani 1 1 d .
C53A C 0.2202(2) 0.4659(7) 0.3248(4) 0.022(2) Uani 1 1 d .
C54A C 0.2306(3) 0.3838(7) 0.3630(4) 0.022(2) Uani 1 1 d .
C55A C 0.2117(2) 0.2950(6) 0.3431(4) 0.018(2) Uani 1 1 d .
C56A C 0.2017(2) 0.2404(6) 0.3913(4) 0.019(2) Uani 1 1 d .
C57A C 0.1641(3) 0.1969(7) 0.3820(4) 0.020 Uiso 1 1 d .
C58A C 0.1439(3) 0.1920(6) 0.4247(4) 0.0171(19) Uani 1 1 d .
C59A C 0.1057(2) 0.1832(6) 0.4156(4) 0.0148(18) Uani 1 1 d .
C60A C 0.0867(2) 0.1775(6) 0.3648(4) 0.0109(17) Uani 1 1 d U
C61A C 0.0487(2) 0.2207(6) 0.3468(4) 0.020(2) Uani 1 1 d .
C62A C 0.0496(2) 0.2561(6) 0.2897(4) 0.0173(19) Uani 1 1 d .
C63A C 0.0333(2) 0.3350(6) 0.2711(4) 0.0171(19) Uani 1 1 d .
C64A C 0.0439(2) 0.3876(6) 0.2227(4) 0.021(2) Uani 1 1 d .
C65A C 0.0433(2) 0.4869(6) 0.2447(4) 0.0176(19) Uani 1 1 d .
C66A C 0.0667(3) 0.5580(6) 0.2322(4) 0.0178(19) Uani 1 1 d .
C67A C 0.0732(2) 0.6350(6) 0.2678(4) 0.0183(19) Uani 1 1 d .
C68A C 0.1051(3) 0.6910(6) 0.2663(4) 0.0180(19) Uani 1 1 d .
C69A C 0.1319(3) 0.6658(7) 0.2321(4) 0.022(2) Uani 1 1 d .
C70A C 0.1708(3) 0.7064(7) 0.2423(5) 0.025(2) Uani 1 1 d .
C71A C 0.1944(3) 0.6210(7) 0.2600(5) 0.024(2) Uani 1 1 d .
C72A C 0.1891(3) 0.5331(7) 0.2376(4) 0.021(2) Uani 1 1 d .
C73A C 0.2044(2) 0.4543(7) 0.2693(4) 0.021(2) Uani 1 1 d .
C74A C 0.1948(3) 0.3536(6) 0.2445(4) 0.0172(19) Uani 1 1 d U
C75A C 0.1955(2) 0.2857(6) 0.2912(4) 0.019(2) Uani 1 1 d .
C76A C 0.1629(2) 0.2196(6) 0.2759(4) 0.019(2) Uani 1 1 d .
C77A C 0.1449(3) 0.1938(6) 0.3254(4) 0.0173(19) Uani 1 1 d U
C78A C 0.1060(2) 0.1860(6) 0.3171(4) 0.0125(17) Uani 1 1 d U
C79A C 0.0810(2) 0.2136(6) 0.2645(4) 0.0159(19) Uani 1 1 d .
C80A C 0.0996(2) 0.2834(6) 0.2310(4) 0.0156(18) Uani 1 1 d .
C81A C 0.0801(2) 0.3585(7) 0.2098(4) 0.0164(19) Uani 1 1 d U
C82A C 0.1017(3) 0.4368(7) 0.1911(4) 0.0181(19) Uani 1 1 d .
C83A C 0.0928(3) 0.5349(7) 0.1968(5) 0.025(2) Uani 1 1 d .
C84A C 0.1265(3) 0.5886(7) 0.2000(4) 0.024(2) Uani 1 1 d .
C85A C 0.1580(3) 0.5226(7) 0.1905(4) 0.021(2) Uani 1 1 d .
C86A C 0.1397(3) 0.4280(7) 0.1914(4) 0.021(2) Uani 1 1 d .
C87A C 0.1578(3) 0.3518(7) 0.2162(4) 0.023(2) Uani 1 1 d .
C88A C 0.1378(3) 0.2784(6) 0.2350(4) 0.0166(19) Uani 1 1 d .

loop_
_atom_site_aniso_label
_atom_site_aniso_U_11
_atom_site_aniso_U_22
_atom_site_aniso_U_33
_atom_site_aniso_U_23
_atom_site_aniso_U_13
_atom_site_aniso_U_12
Cl1 0.0277(14) 0.0315(16) 0.0150(15) -0.0009(12) 0.0085(11) 0.0113(11)
Cl2 0.0407(15) 0.0318(14) 0.0224(13) -0.0083(11) 0.0032(11) 0.0155(11)
Cl3 0.0334(15) 0.068(2) 0.0396(18) 0.0110(16) 0.0069(13) 0.0093(15)
Cl4 0.0383(15) 0.0414(16) 0.0357(16) 0.0091(13) 0.0186(12) 0.0028(12)
Cl5 0.0317(13) 0.0234(13) 0.0304(14) -0.0079(11) 0.0040(11) 0.0170(10)
Cl6 0.0369(14) 0.0181(12) 0.0456(17) -0.0146(12) -0.0049(12) 0.0076(10)
Cl7 0.0277(13) 0.0119(11) 0.0456(16) -0.0035(11) -0.0008(11) 0.0063(9)
Cl8 0.0326(14) 0.0073(11) 0.0603(19) -0.0045(11) 0.0013(13) -0.0023(9)
Cl9 0.0252(14) 0.0121(13) 0.053(2) -0.0073(13) -0.0090(13) 0.0001(10)
Cl10 0.053(2) 0.0237(16) 0.045(2) 0.0031(14) -0.0016(16) 0.0094(14)
Cl11 0.084(3) 0.048(2) 0.075(3) 0.019(2) 0.020(3) 0.013(2)
Cl12 0.066(2) 0.0268(16) 0.109(3) 0.0172(19) 0.056(2) 0.0024(15)
Cl13 0.0131(10) 0.0189(12) 0.0406(15) -0.0026(11) 0.0044(10) 0.0007(8)
Cl14 0.0282(13) 0.0128(11) 0.0505(17) 0.0094(11) 0.0050(12) 0.0034(9)
Cl15 0.0261(13) 0.0156(12) 0.067(2) 0.0089(13) 0.0095(13) -0.0029(10)
Cl16 0.0154(11) 0.0216(12) 0.0397(15) 0.0000(11) 0.0062(10) 0.0054(9)
Cl17 0.0236(12) 0.0155(11) 0.0380(15) 0.0041(10) 0.0037(10) 0.0102(9)
Cl18 0.0145(12) 0.0097(12) 0.0486(18) -0.0019(12) 0.0062(11) -0.0075(9)
Cl19 0.0208(11) 0.0232(12) 0.0303(14) -0.0076(10) -0.0019(10) 0.0020(9)
Cl20 0.0294(13) 0.0269(14) 0.0474(17) 0.0164(12) 0.0161(12) 0.0008(10)
Cl21 0.0227(12) 0.0242(13) 0.0379(15) 0.0009(11) 0.0159(10) 0.0067(9)
Cl22 0.0286(13) 0.0137(11) 0.0436(16) -0.0075(11) 0.0107(11) 0.0095(9)
Cl23 0.0276(13) 0.0140(11) 0.0494(17) -0.0145(11) 0.0003(11) 0.0015(9)
Cl24 0.0325(14) 0.0385(15) 0.0279(14) 0.0089(12) 0.0173(11) 0.0084(11)
C1 0.023(5) 0.019(5) 0.023(5) -0.007(4) 0.002(4) 0.006(4)
C2 0.029(5) 0.029(6) 0.025(6) -0.003(5) 0.006(4) 0.004(4)
C3 0.026(5) 0.017(5) 0.028(6) 0.007(4) 0.009(4) 0.011(4)
C4 0.023(5) 0.026(5) 0.015(5) -0.001(4) 0.007(4) 0.006(4)
C5 0.034(6) 0.031(6) 0.020(5) -0.012(5) 0.013(4) -0.004(5)
C6 0.030(5) 0.026(5) 0.021(5) -0.007(4) -0.001(4) 0.014(4)
C7 0.013(4) 0.040(5) 0.003(4) 0.000(4) -0.002(3) -0.004(3)
C8 0.028(5) 0.016(5) 0.033(6) -0.014(4) -0.008(4) 0.012(4)
C9 0.026(5) 0.017(5) 0.028(6) -0.009(4) 0.000(4) 0.002(4)
C10 0.026(5) 0.016(5) 0.026(6) -0.003(4) 0.001(4) 0.004(4)
C11 0.026(5) 0.022(5) 0.022(5) -0.005(4) 0.003(4) 0.002(4)
C12 0.015(4) 0.026(5) 0.025(5) 0.004(4) 0.003(4) 0.007(4)
C13 0.017(5) 0.031(6) 0.017(5) 0.002(4) 0.004(4) 0.010(4)
C14 0.026(5) 0.024(5) 0.021(5) 0.012(4) 0.011(4) 0.009(4)
C15 0.017(5) 0.027(6) 0.040(7) 0.003(5) 0.001(4) 0.001(4)
C16 0.020(5) 0.028(6) 0.024(5) 0.005(4) 0.010(4) 0.007(4)
C17 0.016(5) 0.025(5) 0.028(6) 0.000(4) 0.007(4) -0.001(4)
C18 0.018(5) 0.025(5) 0.033(6) 0.012(5) 0.016(4) 0.006(4)
C19 0.010(4) 0.021(5) 0.035(6) 0.002(4) 0.011(4) 0.004(4)
C20 0.012(4) 0.016(5) 0.030(6) -0.003(4) 0.006(4) 0.006(3)
C21 0.015(4) 0.020(5) 0.023(5) -0.002(4) 0.008(4) 0.012(4)
C22 0.014(4) 0.013(5) 0.041(6) -0.002(4) -0.005(4) 0.010(4)
C23 0.026(5) 0.022(5) 0.039(6) -0.002(5) 0.010(5) 0.015(4)
C24 0.031(6) 0.023(5) 0.030(6) -0.004(5) 0.000(4) 0.010(4)
C25 0.019(5) 0.007(4) 0.042(6) 0.000(4) -0.003(4) 0.003(3)
C26 0.030(5) 0.004(4) 0.049(7) -0.003(4) 0.002(5) -0.002(4)
C27 0.025(5) 0.020(5) 0.045(7) -0.006(5) -0.002(5) -0.002(4)
C28 0.019(5) 0.014(5) 0.036(6) -0.001(4) -0.006(4) 0.002(4)
C29 0.015(5) 0.005(4) 0.082(9) 0.008(5) 0.008(5) 0.000(3)
C30 0.017(5) 0.020(5) 0.029(6) -0.001(4) -0.002(4) 0.003(4)
C31 0.021(5) 0.017(5) 0.028(6) 0.010(4) 0.002(4) 0.008(4)
C32 0.007(4) 0.029(5) 0.025(5) 0.007(4) -0.003(4) 0.004(4)
C33 0.013(4) 0.021(5) 0.027(6) -0.005(4) -0.003(4) 0.005(4)
C34 0.017(5) 0.027(5) 0.022(5) -0.001(4) 0.003(4) 0.006(4)
C35 0.019(5) 0.040(7) 0.037(7) -0.010(5) 0.011(4) -0.008(4)
C36 0.022(6) 0.053(8) 0.055(8) -0.021(7) 0.011(5) 0.008(5)
C37 0.022(5) 0.020(5) 0.032(6) 0.005(4) 0.010(4) 0.004(4)
C38 0.012(4) 0.013(4) 0.039(6) 0.002(4) 0.011(4) 0.001(3)
C39 0.015(4) 0.016(5) 0.032(6) -0.005(4) 0.011(4) -0.005(4)
C40 0.009(4) 0.015(5) 0.045(7) -0.003(5) 0.004(4) -0.001(3)
C41 0.017(4) 0.004(4) 0.031(5) 0.007(4) 0.004(4) 0.000(3)
C42 0.012(4) 0.017(5) 0.027(5) 0.003(4) 0.000(4) 0.005(3)
C43 0.013(4) 0.008(4) 0.028(5) 0.002(4) -0.001(4) 0.007(3)
C44 0.013(4) 0.018(5) 0.026(5) 0.000(4) -0.004(4) 0.005(3)
C45 0.029(4) 0.013(4) 0.029(4) 0.009(3) 0.019(3) 0.015(3)
C46 0.019(5) 0.010(4) 0.029(6) -0.004(4) -0.002(4) 0.004(3)
C47 0.013(4) 0.012(4) 0.040(6) 0.006(4) -0.001(4) 0.004(3)
C48 0.023(5) 0.016(5) 0.033(6) 0.005(4) -0.004(4) 0.000(4)
C49 0.025(5) 0.014(5) 0.038(6) 0.006(4) 0.002(4) -0.005(4)
C50 0.012(4) 0.009(4) 0.048(7) 0.007(4) 0.007(4) -0.002(3)
C51 0.024(5) 0.006(4) 0.059(8) -0.010(5) 0.009(5) -0.004(4)
C52 0.007(4) 0.018(5) 0.042(6) 0.004(4) 0.001(4) -0.002(3)
C53 0.011(4) 0.014(5) 0.037(6) 0.000(4) 0.012(4) 0.002(3)
C54 0.017(5) 0.015(5) 0.034(6) 0.006(4) 0.011(4) 0.013(4)
C55 0.010(4) 0.019(5) 0.031(6) 0.006(4) 0.009(4) 0.008(3)
C56 0.021(5) 0.015(5) 0.022(5) 0.000(4) 0.002(4) 0.003(4)
C57 0.017(4) 0.004(4) 0.036(5) -0.004(4) 0.004(4) 0.005(3)
C58 0.020(5) 0.016(5) 0.028(5) 0.005(4) 0.006(4) 0.009(4)
C59 0.021(5) 0.006(4) 0.035(6) 0.000(4) 0.005(4) 0.004(3)
C60 0.021(5) 0.005(4) 0.036(6) -0.001(4) 0.008(4) 0.007(3)
C61 0.014(4) 0.007(4) 0.040(6) -0.009(4) 0.004(4) 0.001(3)
C62 0.015(4) 0.014(5) 0.038(6) -0.012(4) 0.005(4) -0.001(3)
C63 0.014(4) 0.015(5) 0.026(5) -0.005(4) 0.002(4) -0.003(3)
C64 0.014(4) 0.014(5) 0.031(6) -0.006(4) -0.003(4) 0.004(3)
C65 0.010(4) 0.019(5) 0.021(5) 0.001(4) -0.005(3) 0.005(3)
C66 0.017(4) 0.009(4) 0.024(5) 0.007(4) 0.002(4) 0.006(3)
C67 0.014(4) 0.009(4) 0.023(5) 0.004(4) 0.000(4) 0.005(3)
C68 0.039(5) 0.008(4) 0.011(4) 0.002(3) -0.001(3) 0.008(3)
C69 0.017(4) 0.014(4) 0.037(5) 0.017(4) -0.002(4) 0.001(3)
C70 0.026(5) 0.011(5) 0.047(7) 0.011(5) 0.011(5) 0.003(4)
C71 0.025(4) 0.022(4) 0.030(4) 0.013(3) 0.023(3) 0.015(3)
C72 0.016(4) 0.018(5) 0.024(5) 0.004(4) 0.010(4) 0.002(4)
C73 0.019(5) 0.018(5) 0.029(6) 0.006(4) 0.012(4) 0.002(4)
C74 0.015(4) 0.025(5) 0.026(5) 0.008(4) 0.008(4) 0.007(4)
C75 0.019(4) 0.010(4) 0.031(5) -0.001(4) 0.006(4) 0.011(3)
C76 0.021(5) 0.003(4) 0.032(6) -0.001(4) 0.012(4) 0.004(3)
C77 0.022(5) 0.006(4) 0.030(6) -0.007(4) 0.010(4) 0.001(3)
C78 0.025(5) 0.004(4) 0.029(5) -0.004(4) 0.004(4) 0.005(3)
C79 0.020(5) 0.007(4) 0.039(6) -0.011(4) 0.004(4) 0.001(3)
C80 0.020(5) 0.010(4) 0.038(6) -0.008(4) 0.005(4) -0.003(4)
C81 0.015(4) 0.027(5) 0.015(5) -0.005(4) 0.001(4) 0.000(4)
C82 0.024(5) 0.013(4) 0.020(5) 0.002(4) 0.004(4) 0.009(4)
C83 0.024(5) 0.014(5) 0.016(5) 0.008(4) 0.002(4) 0.004(4)
C84 0.018(4) 0.017(5) 0.018(5) 0.008(4) 0.005(4) 0.003(4)
C85 0.038(6) 0.015(5) 0.016(5) -0.007(4) -0.018(4) 0.018(4)
C86 0.020(5) 0.021(5) 0.023(5) -0.006(4) 0.008(4) -0.001(4)
C87 0.022(5) 0.015(5) 0.022(5) -0.002(4) 0.005(4) 0.005(4)
C88 0.020(5) 0.016(5) 0.032(6) 0.001(4) 0.004(4) 0.004(4)
Cl25 0.0411(16) 0.0157(13) 0.0156(14) -0.0042(10) 0.0145(11) 0.0015(10)
Cl26 0.0402(16) 0.0161(13) 0.0169(15) -0.0087(11) 0.0086(12) 0.0062(11)
Cl27 0.0432(17) 0.0531(19) 0.0306(16) 0.0042(14) 0.0077(13) -0.0015(14)
Cl28 0.0377(14) 0.0204(12) 0.0317(14) 0.0018(11) 0.0200(11) -0.0005(10)
Cl29 0.0295(12) 0.0133(11) 0.0326(14) -0.0073(10) 0.0084(10) 0.0049(9)
Cl30 0.0346(14) 0.0149(12) 0.0376(15) -0.0118(11) 0.0028(11) 0.0003(10)
Cl31 0.0266(12) 0.0072(10) 0.0460(16) -0.0009(10) 0.0063(11) 0.0033(9)
Cl32 0.0284(13) 0.0113(11) 0.0591(19) -0.0023(12) 0.0055(12) -0.0052(9)
Cl33 0.0327(14) 0.0197(13) 0.064(2) -0.0054(13) -0.0025(13) -0.0046(11)
Cl34 0.0449(16) 0.0197(13) 0.0490(18) 0.0031(13) -0.0045(13) 0.0018(11)
Cl35 0.062(3) 0.0242(18) 0.049(2) 0.0069(17) 0.0218(19) 0.0033(16)
Cl36 0.051(2) 0.0098(15) 0.074(3) 0.0040(16) 0.046(2) 0.0003(14)
Cl37 0.0154(10) 0.0184(11) 0.0344(14) -0.0083(10) 0.0064(9) 0.0012(8)
Cl38 0.0285(13) 0.0118(11) 0.0486(17) 0.0087(11) 0.0077(11) 0.0017(9)
Cl39 0.0270(13) 0.0158(12) 0.0598(19) 0.0095(12) 0.0158(12) -0.0031(10)
Cl40 0.0150(11) 0.0227(12) 0.0413(15) -0.0026(11) 0.0050(10) 0.0009(9)
Cl41 0.0196(11) 0.0134(11) 0.0404(15) 0.0030(10) 0.0042(10) 0.0063(9)
Cl42 0.0225(12) 0.0120(11) 0.0482(16) -0.0065(11) 0.0133(11) -0.0075(9)
Cl43 0.0199(11) 0.0249(12) 0.0285(13) -0.0085(10) -0.0019(9) 0.0047(9)
Cl44 0.0363(14) 0.0238(13) 0.0394(16) 0.0108(12) 0.0157(12) -0.0009(11)
Cl45 0.0228(12) 0.0236(12) 0.0318(14) -0.0009(10) 0.0166(10) 0.0060(9)
Cl46 0.0232(11) 0.0115(10) 0.0318(13) -0.0040(10) 0.0086(10) 0.0063(8)
Cl47 0.0239(12) 0.0113(10) 0.0365(14) -0.0104(10) 0.0057(10) -0.0006(9)
Cl48 0.031(5) 0.014(4) 0.015(4) 0.009(3) 0.008(3) 0.004(3)
Cl49 0.0334(14) 0.0316(14) 0.0303(14) 0.0049(12) 0.0168(11) 0.0024(11)
C1A 0.025(5) 0.016(5) 0.021(5) -0.002(4) 0.003(4) 0.002(4)
C2A 0.025(5) 0.030(6) 0.016(5) 0.007(4) 0.004(4) 0.001(4)
C3A 0.034(6) 0.021(5) 0.020(5) -0.012(4) 0.013(4) 0.003(4)
C4A 0.026(5) 0.010(4) 0.032(6) -0.004(4) 0.015(4) 0.001(4)
C5A 0.023(5) 0.018(5) 0.019(5) -0.006(4) 0.013(4) -0.003(4)
C6A 0.027(5) 0.019(5) 0.024(5) -0.012(4) 0.008(4) -0.001(4)
C7A 0.029(5) 0.016(5) 0.033(6) -0.001(4) -0.001(4) -0.001(4)
C8A 0.028(5) 0.010(4) 0.021(5) -0.005(4) 0.000(4) 0.000(4)
C9A 0.030(5) 0.011(4) 0.032(6) -0.003(4) 0.007(4) -0.008(4)
C10A 0.019(5) 0.019(5) 0.028(6) -0.011(4) 0.001(4) -0.003(4)
CA1A 0.021(5) 0.027(5) 0.020(5) 0.003(4) 0.003(4) 0.001(4)
C12A 0.022(5) 0.019(5) 0.017(5) -0.006(4) -0.001(4) -0.002(4)
C13A 0.025(5) 0.013(5) 0.027(6) -0.002(4) 0.008(4) 0.001(4)
C14A 0.034(6) 0.011(4) 0.025(5) -0.003(4) 0.012(4) 0.002(4)
C15A 0.021(5) 0.017(5) 0.037(6) 0.018(4) 0.016(4) 0.008(4)
C16A 0.029(5) 0.014(5) 0.023(5) -0.004(4) 0.015(4) 0.000(4)
C17A 0.016(3) 0.025(4) 0.015(4) 0.008(3) 0.011(3) -0.004(3)
C18A 0.018(4) 0.013(4) 0.028(5) -0.005(4) 0.016(4) 0.001(3)
C19A 0.010(4) 0.017(5) 0.031(6) -0.008(4) 0.010(4) 0.003(3)
C20A 0.012(4) 0.015(5) 0.029(6) -0.010(4) 0.004(4) 0.006(3)
C21A 0.025(5) 0.015(5) 0.028(6) -0.002(4) 0.017(4) 0.003(4)
C22A 0.024(5) 0.010(4) 0.027(6) -0.006(4) 0.006(4) 0.004(4)
C23A 0.025(5) 0.009(4) 0.032(6) -0.007(4) 0.008(4) 0.004(4)
C24A 0.032(6) 0.011(5) 0.037(6) -0.015(4) 0.004(5) -0.001(4)
C25A 0.028(5) 0.009(4) 0.040(6) -0.004(4) 0.007(5) 0.004(4)
C26A 0.026(5) 0.016(5) 0.041(7) -0.004(5) -0.002(5) -0.002(4)
C27A 0.024(5) 0.013(5) 0.042(7) -0.006(5) -0.005(5) 0.002(4)
C28A 0.022(5) 0.006(4) 0.044(7) -0.006(4) 0.010(4) -0.003(4)
C29A 0.016(5) 0.028(5) 0.025(5) 0.008(5) -0.004(4) -0.002(4)
C30A 0.009(4) 0.015(5) 0.030(6) -0.001(4) -0.006(4) -0.005(3)
C31A 0.013(4) 0.022(5) 0.025(5) -0.006(4) -0.003(4) -0.002(4)
C32A 0.020(5) 0.016(5) 0.018(5) 0.000(4) 0.001(4) 0.001(4)
C33A 0.015(4) 0.017(5) 0.027(5) 0.002(4) -0.002(4) 0.006(4)
C34A 0.025(5) 0.010(4) 0.016(5) -0.001(4) 0.000(4) 0.003(4)
C35A 0.024(5) 0.027(6) 0.028(6) -0.004(5) 0.011(4) -0.001(4)
C36A 0.028(6) 0.036(6) 0.037(7) -0.010(5) 0.006(5) 0.000(5)
C37A 0.027(5) 0.017(5) 0.035(6) -0.004(4) 0.007(4) 0.005(4)
C38A 0.019(5) 0.017(5) 0.030(6) 0.009(4) 0.009(4) -0.005(4)
C39A 0.013(4) 0.011(4) 0.035(6) -0.002(4) 0.011(4) -0.005(3)
C40A 0.017(4) 0.005(4) 0.036(6) -0.009(4) 0.013(4) -0.006(3)
C41A 0.005(4) 0.034(6) 0.047(7) -0.035(5) 0.003(4) -0.002(4)
C42A 0.021(5) 0.007(4) 0.024(5) -0.006(4) -0.005(4) 0.006(3)
C43A 0.014(4) 0.010(4) 0.035(6) -0.004(4) 0.007(4) 0.003(3)
C44A 0.017(4) 0.007(4) 0.028(5) -0.002(4) 0.008(4) 0.007(3)
C45A 0.017(4) 0.013(5) 0.027(5) 0.000(4) 0.005(4) 0.005(3)
C46A 0.022(5) 0.009(4) 0.033(6) 0.001(4) 0.004(4) 0.002(4)
C47A 0.024(5) 0.012(5) 0.029(6) 0.004(4) 0.008(4) 0.003(4)
C48A 0.023(5) 0.011(5) 0.040(6) 0.010(4) 0.009(4) 0.003(4)
C49A 0.018(5) 0.007(4) 0.041(6) 0.007(4) 0.009(4) -0.002(3)
C50A 0.026(5) 0.014(5) 0.034(6) 0.001(4) 0.014(4) -0.004(4)
C51A 0.020(5) 0.013(5) 0.029(6) 0.001(4) 0.014(4) -0.005(4)
C52A 0.009(4) 0.016(5) 0.042(6) 0.003(4) 0.011(4) 0.000(3)
C53A 0.009(4) 0.029(6) 0.031(6) 0.005(5) 0.010(4) 0.001(4)
C54A 0.018(5) 0.015(5) 0.031(6) -0.001(4) -0.002(4) -0.001(4)
C55A 0.015(4) 0.013(4) 0.026(5) 0.000(4) 0.007(4) 0.008(3)
C56A 0.017(4) 0.014(5) 0.025(5) 0.000(4) 0.004(4) 0.010(4)
C58A 0.022(5) 0.004(4) 0.026(5) 0.000(4) 0.005(4) -0.001(3)
C59A 0.018(4) 0.004(4) 0.023(5) -0.004(4) 0.007(4) -0.003(3)
C60A 0.008(3) 0.011(3) 0.012(3) -0.010(2) -0.003(2) 0.005(2)
C61A 0.014(4) 0.007(4) 0.040(6) -0.002(4) 0.012(4) -0.004(3)
C62A 0.015(4) 0.009(4) 0.028(5) -0.010(4) 0.002(4) -0.001(3)
C63A 0.012(4) 0.013(4) 0.028(5) -0.011(4) 0.007(4) -0.002(3)
C64A 0.011(4) 0.013(5) 0.036(6) -0.006(4) 0.001(4) 0.002(3)
C65A 0.019(4) 0.007(4) 0.026(5) -0.004(4) 0.003(4) 0.003(3)
C66A 0.019(4) 0.009(4) 0.024(5) 0.001(4) 0.001(4) 0.004(3)
C67A 0.017(4) 0.015(5) 0.023(5) 0.005(4) 0.003(4) 0.003(3)
C68A 0.021(5) 0.015(5) 0.020(5) 0.006(4) 0.010(4) 0.006(4)
C69A 0.024(5) 0.015(5) 0.027(6) 0.005(4) 0.006(4) 0.004(4)
C70A 0.022(5) 0.016(5) 0.038(6) 0.000(4) 0.011(4) -0.004(4)
C71A 0.018(5) 0.015(5) 0.042(7) 0.009(4) 0.013(4) -0.004(4)
C72A 0.017(4) 0.018(5) 0.032(6) 0.005(4) 0.018(4) 0.005(4)
C73A 0.014(4) 0.019(5) 0.031(6) 0.009(4) 0.008(4) 0.000(4)
C74A 0.022(3) 0.017(3) 0.015(3) 0.001(2) 0.011(2) 0.011(2)
C75A 0.016(4) 0.014(5) 0.031(6) -0.004(4) 0.014(4) 0.006(3)
C76A 0.019(5) 0.013(4) 0.029(6) -0.010(4) 0.011(4) 0.005(3)
C77A 0.021(4) 0.003(4) 0.030(5) 0.001(4) 0.011(4) 0.005(3)
C78A 0.013(3) 0.008(3) 0.016(3) -0.001(2) 0.001(2) 0.001(2)
C79A 0.017(4) 0.013(4) 0.018(5) -0.003(4) 0.005(4) -0.004(3)
C80A 0.020(4) 0.010(4) 0.016(5) -0.003(4) 0.002(4) 0.000(3)
C81A 0.020(3) 0.026(4) 0.004(3) -0.003(3) 0.001(3) 0.018(3)
C82A 0.021(5) 0.018(5) 0.014(5) -0.004(4) 0.002(4) -0.003(4)
C83A 0.023(5) 0.023(5) 0.033(6) 0.006(5) 0.014(4) 0.005(4)
C84A 0.027(5) 0.019(5) 0.029(6) 0.004(4) 0.012(4) 0.008(4)
C85A 0.019(5) 0.018(5) 0.030(6) 0.008(4) 0.018(4) 0.002(4)
C86A 0.026(5) 0.017(5) 0.023(5) -0.001(4) 0.015(4) 0.003(4)
C87A 0.017(5) 0.020(5) 0.034(6) -0.005(4) 0.012(4) 0.010(4)
C88A 0.025(5) 0.010(4) 0.016(5) -0.006(4) 0.006(4) 0.003(3)

loop_
_atom_type_symbol
_atom_type_description
_atom_type_scat_dispersion_real
_atom_type_scat_dispersion_imag
_atom_type_scat_source
C C 0.0033 0.0016 'International Tables Vol C Tables 4.2.6.8 and 6.1.1.4'
Cl Cl 0.1484 0.1585 'International Tables Vol C Tables 4.2.6.8 and 6.1.1.4'

loop_
_geom_angle_atom_site_label_1
_geom_angle_atom_site_label_2
_geom_angle_atom_site_label_3
_geom_angle
_geom_angle_site_symmetry_3
Cl1A Cl1 C3 32.6(14) .
Cl1 Cl1A C3 124(2) .
Cl1 Cl1A C4 176(2) .
C3 Cl1A C4 52.0(11) .
C27 Cl9 Cl9B 99.0(7) .
C11B Cl11 C36 140.5(10) .
C13B Cl13 C41 164.8(10) .
C61 Cl18 C18B 115.0(6) 2_655
C67 C18B C66 42.4(6) .
C67 C18B Cl18 147.7(11) 2_645
C66 C18B Cl18 113.5(10) 2_645
C70 Cl20 C20B 157.7(6) .
C76 Cl22 C22B 123.8(7) .
Cl22 C22B Cl40 110.1(9) .
C11 C1 C2 115.7(9) .
C11 C1 C7 115.6(9) .
C2 C1 C7 128.2(9) .
C14 C2 C1 121.1(9) .
C14 C2 C3 110.0(9) .
C1 C2 C3 127.7(9) .
Cl1A C3 C2 124.1(14) .
Cl1A C3 C4 91.8(14) .
C2 C3 C4 107.3(8) .
Cl1A C3 C16 123.3(13) .
C2 C3 C16 102.4(8) .
C4 C3 C16 104.6(8) .
Cl1A C3 Cl1 23.5(12) .
C2 C3 Cl1 112.9(8) .
C4 C3 Cl1 115.4(7) .
C16 C3 Cl1 113.2(7) .
C5 C4 C18 118.2(9) .
C5 C4 C3 128.7(10) .
C18 C4 C3 107.3(8) .
C5 C4 Cl1A 109.5(10) .
C18 C4 Cl1A 132.1(10) .
C3 C4 Cl1A 36.2(7) .
C4 C5 C21 118.8(9) .
C4 C5 C6 125.7(10) .
C21 C5 C6 108.0(9) .
C7 C6 C5 113.9(8) .
C7 C6 C23 97.2(8) .
C5 C6 C23 104.4(8) .
C7 C6 Cl2 111.5(7) .
C5 C6 Cl2 115.8(8) .
C23 C6 Cl2 112.4(7) .
C8 C7 C6 115.2(9) .
C8 C7 C1 118.5(9) .
C6 C7 C1 123.8(9) .
C7 C8 C9 126.1(10) .
C7 C8 C24 114.9(10) .
C9 C8 C24 118.2(10) .
C8 C9 C10 119.1(10) .
C8 C9 C27 128.5(10) .
C10 C9 C27 110.6(9) .
C9 C10 C29 110.1(9) .
C9 C10 C11 121.2(9) .
C29 C10 C11 122.9(9) .
C10 C11 C1 119.4(9) .
C10 C11 C12 116.7(9) .
C1 C11 C12 121.5(9) .
C31 C12 C13 119.7(9) .
C31 C12 C11 118.2(9) .
C13 C12 C11 120.2(8) .
C34 C13 C12 122.3(9) .
C34 C13 C14 120.0(10) .
C12 C13 C14 115.9(9) .
C2 C14 C13 124.3(10) .
C2 C14 C15 112.5(9) .
C13 C14 C15 122.7(9) .
C14 C15 C36 115.3(10) .
C14 C15 C16 102.9(8) .
C36 C15 C16 115.7(9) .
C14 C15 Cl3 103.1(7) .
C36 C15 Cl3 110.8(8) .
C16 C15 Cl3 107.9(7) .
C17 C16 C15 109.7(8) .
C17 C16 C3 101.9(8) .
C15 C16 C3 105.9(8) .
C17 C16 Cl4 110.0(7) .
C15 C16 Cl4 113.3(7) .
C3 C16 Cl4 115.4(7) .
C38 C17 C18 121.3(10) .
C38 C17 C16 125.4(9) .
C18 C17 C16 112.0(9) .
C19 C18 C17 119.7(10) .
C19 C18 C4 125.5(9) .
C17 C18 C4 110.7(9) .
C18 C19 C40 119.4(9) .
C18 C19 C20 115.4(9) .
C40 C19 C20 122.5(9) .
C21 C20 C43 119.6(9) .
C21 C20 C19 117.7(9) .
C43 C20 C19 117.2(8) .
C20 C21 C22 120.7(9) .
C20 C21 C5 124.2(9) .
C22 C21 C5 109.8(9) .
C45 C22 C21 121.2(9) .
C45 C22 C23 122.7(10) .
C21 C22 C23 111.5(9) .
C22 C23 C24 113.5(9) .
C22 C23 C6 99.9(8) .
C24 C23 C6 108.5(8) .
C22 C23 Cl5 109.1(7) .
C24 C23 Cl5 113.6(7) .
C6 C23 Cl5 111.6(7) .
C8 C24 C23 97.4(9) .
C8 C24 C25 111.0(9) .
C23 C24 C25 115.1(9) .
C8 C24 Cl6 107.7(7) .
C23 C24 Cl6 113.4(7) .
C25 C24 Cl6 111.2(7) .
C46 C25 C24 111.6(8) .
C46 C25 C26 101.4(8) .
C24 C25 C26 119.7(9) .
C46 C25 Cl7 105.4(7) .
C24 C25 Cl7 106.2(7) .
C26 C25 Cl7 111.6(7) .
C25 C26 C27 111.0(9) .
C25 C26 C48 103.7(8) .
C27 C26 C48 112.5(8) .
C25 C26 Cl8 112.0(7) .
C27 C26 Cl8 109.6(7) .
C48 C26 Cl8 108.0(7) .
C28 C27 C9 99.6(8) .
C28 C27 C26 115.5(9) .
C9 C27 C26 115.5(9) .
C28 C27 Cl9 106.5(7) .
C9 C27 Cl9 106.0(8) .
C26 C27 Cl9 112.5(7) .
C50 C28 C29 120.4(10) .
C50 C28 C27 127.2(9) .
C29 C28 C27 107.1(10) .
C10 C29 C30 122.4(9) .
C10 C29 C28 107.2(9) .
C30 C29 C28 119.0(11) .
C29 C30 C52 120.2(10) .
C29 C30 C31 114.5(9) .
C52 C30 C31 119.5(9) .
C32 C31 C12 117.1(9) .
C32 C31 C30 116.4(9) .
C12 C31 C30 122.9(9) .
C33 C32 C31 121.6(9) .
C33 C32 C54 113.0(9) .
C31 C32 C54 123.1(9) .
C32 C33 C34 122.3(9) .
C32 C33 C56 110.9(9) .
C34 C33 C56 123.4(9) .
C13 C34 C33 116.9(9) .
C13 C34 C35 123.8(9) .
C33 C34 C35 116.8(9) .
C34 C35 C58 108.8(9) .
C34 C35 C36 117.1(10) .
C58 C35 C36 105.7(9) .
C34 C35 Cl10 106.4(7) .
C58 C35 Cl10 107.4(7) .
C36 C35 Cl10 111.0(9) .
C15 C36 C35 116.1(10) .
C15 C36 C37 118.3(9) .
C35 C36 C37 106.1(9) .
C15 C36 Cl11 106.3(9) .
C35 C36 Cl11 106.8(8) .
C37 C36 Cl11 101.7(8) .
C38 C37 C59 108.2(8) .
C38 C37 C36 114.6(9) .
C59 C37 C36 103.9(8) .
C38 C37 Cl12 105.1(7) .
C59 C37 Cl12 111.2(7) .
C36 C37 Cl12 113.7(8) .
C17 C38 C39 118.6(9) .
C17 C38 C37 118.4(9) .
C39 C38 C37 122.1(9) .
C40 C39 C38 120.0(9) .
C40 C39 C61 119.4(9) .
C38 C39 C61 119.7(9) .
C19 C40 C39 120.1(10) .
C19 C40 C41 117.9(9) .
C39 C40 C41 120.9(9) .
C40 C41 C42 110.7(8) .
C40 C41 C63 114.6(8) .
C42 C41 C63 99.3(7) .
C40 C41 Cl13 111.1(6) .
C42 C41 Cl13 110.8(6) .
C63 C41 Cl13 109.8(6) .
C65 C42 C43 120.8(9) .
C65 C42 C41 113.4(9) .
C43 C42 C41 123.0(9) .
C42 C43 C44 119.4(9) .
C42 C43 C20 118.1(8) .
C44 C43 C20 118.3(9) .
C43 C44 C67 119.3(8) .
C43 C44 C45 118.5(9) .
C67 C44 C45 119.4(8) .
C22 C45 C46 123.9(10) .
C22 C45 C44 118.4(9) .
C46 C45 C44 116.3(8) .
C47 C46 C45 123.9(9) .
C47 C46 C25 114.2(9) .
C45 C46 C25 121.5(9) .
C46 C47 C68 124.6(9) .
C46 C47 C48 113.3(9) .
C68 C47 C48 122.1(9) .
C47 C48 C49 111.7(8) .
C47 C48 C26 100.0(8) .
C49 C48 C26 118.3(8) .
C47 C48 Cl14 104.6(7) .
C49 C48 Cl14 108.7(7) .
C26 C48 Cl14 112.5(7) .
C50 C49 C48 111.7(9) .
C50 C49 C70 102.2(8) .
C48 C49 C70 114.2(8) .
C50 C49 Cl15 106.1(7) .
C48 C49 Cl15 109.3(7) .
C70 C49 Cl15 112.9(7) .
C28 C50 C51 120.7(10) .
C28 C50 C49 125.0(9) .
C51 C50 C49 111.6(10) .
C71 C51 C52 124.4(9) .
C71 C51 C50 110.0(10) .
C52 C51 C50 121.9(11) .
C53 C52 C51 117.2(10) .
C53 C52 C30 120.9(9) .
C51 C52 C30 117.3(9) .
C73 C53 C52 120.0(9) .
C73 C53 C54 122.2(9) .
C52 C53 C54 116.8(9) .
C53 C54 C55 114.0(9) .
C53 C54 C32 111.6(8) .
C55 C54 C32 99.1(8) .
C53 C54 Cl16 108.5(6) .
C55 C54 Cl16 111.9(6) .
C32 C54 Cl16 111.6(7) .
C75 C55 C54 122.2(9) .
C75 C55 C56 123.5(9) .
C54 C55 C56 111.1(8) .
C33 C56 C57 108.8(8) .
C33 C56 C55 100.2(8) .
C57 C56 C55 111.2(8) .
C33 C56 Cl17 113.2(7) .
C57 C56 Cl17 112.8(7) .
C55 C56 Cl17 110.0(6) .
C77 C57 C58 119.9(9) .
C77 C57 C56 122.0(9) .
C58 C57 C56 116.1(9) .
C59 C58 C57 120.5(9) .
C59 C58 C35 111.3(9) .
C57 C58 C35 124.6(9) .
C60 C59 C58 119.6(9) .
C60 C59 C37 122.2(9) .
C58 C59 C37 112.8(9) .
C59 C60 C78 120.8(9) .
C59 C60 C61 122.7(9) .
C78 C60 C61 111.7(9) .
C62 C61 C60 101.2(8) .
C62 C61 C39 113.1(8) .
C60 C61 C39 107.6(8) .
C62 C61 Cl18 111.3(7) .
C60 C61 Cl18 113.7(6) .
C39 C61 Cl18 109.8(6) .
C63 C62 C61 123.5(9) .
C63 C62 C79 121.9(10) .
C61 C62 C79 111.2(8) .
C62 C63 C64 124.2(9) .
C62 C63 C41 119.9(9) .
C64 C63 C41 111.4(8) .
C63 C64 C65 102.2(8) .
C63 C64 C81 113.2(8) .
C65 C64 C81 110.1(8) .
C63 C64 Cl19 112.0(6) .
C65 C64 Cl19 110.4(6) .
C81 C64 Cl19 108.9(7) .
C42 C65 C66 121.7(9) .
C42 C65 C64 110.1(9) .
C66 C65 C64 124.7(8) .
C83 C66 C65 118.5(8) .
C83 C66 C67 117.6(8) .
C65 C66 C67 119.8(9) .
C83 C66 C18B 120.8(9) .
C65 C66 C18B 102.9(8) .
C67 C66 C18B 63.7(7) .
C66 C67 C44 118.6(8) .
C66 C67 C68 119.0(8) .
C44 C67 C68 119.7(8) .
C66 C67 C18B 73.9(8) .
C44 C67 C18B 96.1(8) .
C68 C67 C18B 115.3(9) .
C69 C68 C47 122.9(10) .
C69 C68 C67 120.1(8) .
C47 C68 C67 115.5(9) .
C68 C69 C84 120.1(9) .
C68 C69 C70 121.1(10) .
C84 C69 C70 116.1(9) .
C69 C70 C71 105.2(8) .
C69 C70 C49 116.5(9) .
C71 C70 C49 100.9(9) .
C69 C70 Cl20 108.1(8) .
C71 C70 Cl20 113.6(7) .
C49 C70 Cl20 112.3(7) .
C51 C71 C72 119.0(9) .
C51 C71 C70 113.2(9) .
C72 C71 C70 121.0(10) .
C73 C72 C71 118.9(9) .
C73 C72 C85 121.1(9) .
C71 C72 C85 117.7(8) .
C53 C73 C72 119.3(9) .
C53 C73 C74 119.0(8) .
C72 C73 C74 120.5(9) .
C73 C74 C75 113.9(8) .
C73 C74 C87 110.8(8) .
C75 C74 C87 100.4(8) .
C73 C74 Cl21 109.8(7) .
C75 C74 Cl21 110.8(6) .
C87 C74 Cl21 110.9(7) .
C55 C75 C76 122.2(9) .
C55 C75 C74 122.3(9) .
C76 C75 C74 111.4(8) .
C77 C76 C75 113.5(8) .
C77 C76 C88 111.3(8) .
C75 C76 C88 100.8(7) .
C77 C76 Cl22 109.6(6) .
C75 C76 Cl22 111.5(6) .
C88 C76 Cl22 109.9(7) .
C57 C77 C78 117.8(9) .
C57 C77 C76 121.3(9) .
C78 C77 C76 118.7(9) .
C60 C78 C77 121.0(9) .
C60 C78 C79 110.6(8) .
C77 C78 C79 124.5(9) .
C80 C79 C78 110.5(8) .
C80 C79 C62 112.4(8) .
C78 C79 C62 100.3(8) .
C80 C79 Cl23 109.8(7) .
C78 C79 Cl23 111.4(6) .
C62 C79 Cl23 112.3(6) .
C81 C80 C88 117.2(9) .
C81 C80 C79 121.5(8) .
C88 C80 C79 119.4(9) .
C82 C81 C80 120.2(8) .
C82 C81 C64 116.3(8) .
C80 C81 C64 120.8(9) .
C81 C82 C86 121.8(8) .
C81 C82 C83 123.9(9) .
C86 C82 C83 106.2(8) .
C84 C83 C66 123.5(9) .
C84 C83 C82 108.7(8) .
C66 C83 C82 117.4(8) .
C83 C84 C69 119.3(9) .
C83 C84 C85 112.9(8) .
C69 C84 C85 122.8(8) .
C72 C85 C86 109.2(8) .
C72 C85 C84 106.4(8) .
C86 C85 C84 96.6(8) .
C72 C85 Cl24 115.2(8) .
C86 C85 Cl24 110.4(6) .
C84 C85 Cl24 117.4(6) .
C87 C86 C82 117.7(9) .
C87 C86 C85 123.3(8) .
C82 C86 C85 113.9(8) .
C86 C87 C88 121.0(9) .
C86 C87 C74 120.5(9) .
C88 C87 C74 112.3(8) .
C87 C88 C80 121.9(9) .
C87 C88 C76 110.5(8) .
C80 C88 C76 123.8(9) .
C25B Cl25 C3A 60.5(11) .
Cl25 C25B C3A 75.2(12) .
Cl25 C25B C4A 122.9(15) .
C3A C25B C4A 51.5(8) .
C26B Cl26 C6A 140.5(12) .
C36C Cl35 C36A 60.5(10) .
C36B Cl36 C37A 151.1(9) .
C36B Cl36 C36C 139.2(10) .
C37A Cl36 C36C 55.1(7) .
Cl35 C36C C36A 71.5(11) .
Cl35 C36C C37A 112.5(14) .
C36A C36C C37A 52.8(8) .
Cl35 C36C Cl36 107.5(12) .
C36A C36C Cl36 102.7(12) .
C37A C36C Cl36 59.9(8) .
Cl35 C36C C59A 144.5(14) .
C36A C36C C59A 73.1(9) .
C37A C36C C59A 41.2(6) .
Cl36 C36C C59A 80.7(8) .
C54A Cl40 C22B 85.8(6) .
C47B Cl47 C79A 111.4(8) .
C7A C1A C2A 126.9(9) .
C7A C1A CA1A 117.2(9) .
C2A C1A CA1A 114.9(9) .
C14A C2A C1A 121.4(9) .
C14A C2A C3A 110.0(9) .
C1A C2A C3A 128.1(9) .
C2A C3A C4A 106.0(8) .
C2A C3A C16A 102.0(8) .
C4A C3A C16A 104.9(8) .
C2A C3A C25B 144.3(12) .
C4A C3A C25B 74.5(10) .
C16A C3A C25B 112.5(11) .
C2A C3A Cl25 113.0(7) .
C4A C3A Cl25 115.6(7) .
C16A C3A Cl25 114.0(7) .
C25B C3A Cl25 44.2(9) .
C5A C4A C18A 118.8(10) .
C5A C4A C3A 127.3(9) .
C18A C4A C3A 108.2(8) .
C5A C4A C25B 107.2(10) .
C18A C4A C25B 127.0(10) .
C3A C4A C25B 54.0(8) .
C4A C5A C21A 118.7(9) .
C4A C5A C6A 127.7(10) .
C21A C5A C6A 107.5(8) .
C5A C6A C7A 110.4(8) .
C5A C6A C23A 105.8(8) .
C7A C6A C23A 100.7(8) .
C5A C6A Cl26 116.4(7) .
C7A C6A Cl26 110.5(7) .
C23A C6A Cl26 111.7(6) .
C1A C7A C8A 120.3(10) .
C1A C7A C6A 128.6(9) .
C8A C7A C6A 108.4(9) .
C9A C8A C7A 122.1(9) .
C9A C8A C24A 121.0(9) .
C7A C8A C24A 115.9(9) .
C8A C9A C10A 117.9(9) .
C8A C9A C27A 128.1(9) .
C10A C9A C27A 111.5(9) .
CA1A C10A C9A 122.5(9) .
CA1A C10A C29A 124.1(9) .
C9A C10A C29A 107.0(9) .
C10A CA1A C12A 116.1(9) .
C10A CA1A C1A 119.4(9) .
C12A CA1A C1A 122.6(9) .
C13A C12A CA1A 119.3(9) .
C13A C12A C31A 119.1(9) .
CA1A C12A C31A 119.6(9) .
C34A C13A C12A 122.1(9) .
C34A C13A C14A 119.2(9) .
C12A C13A C14A 117.2(9) .
C2A C14A C13A 123.7(9) .
C2A C14A C15A 112.5(9) .
C13A C14A C15A 123.7(9) .
C14A C15A C16A 102.2(8) .
C14A C15A C36A 114.7(8) .
C16A C15A C36A 111.2(9) .
C14A C15A Cl27 105.2(8) .
C16A C15A Cl27 112.2(7) .
C36A C15A Cl27 110.9(7) .
C15A C16A C17A 110.9(8) .
C15A C16A C3A 104.6(8) .
C17A C16A C3A 104.0(8) .
C15A C16A Cl28 114.2(7) .
C17A C16A Cl28 107.5(6) .
C3A C16A Cl28 115.2(7) .
C38A C17A C18A 123.2(9) .
C38A C17A C16A 127.5(9) .
C18A C17A C16A 107.0(8) .
C19A C18A C4A 123.9(9) .
C19A C18A C17A 118.6(8) .
C4A C18A C17A 112.5(9) .
C18A C19A C20A 116.5(8) .
C18A C19A C40A 117.7(9) .
C20A C19A C40A 122.1(9) .
C21A C20A C43A 118.3(9) .
C21A C20A C19A 117.9(9) .
C43A C20A C19A 118.4(8) .
C20A C21A C5A 123.9(9) .
C20A C21A C22A 120.0(9) .
C5A C21A C22A 110.9(9) .
C45A C22A C21A 119.3(9) .
C45A C22A C23A 126.3(9) .
C21A C22A C23A 110.0(9) .
C22A C23A C24A 113.0(8) .
C22A C23A C6A 99.5(7) .
C24A C23A C6A 107.7(8) .
C22A C23A Cl29 108.8(7) .
C24A C23A Cl29 114.9(7) .
C6A C23A Cl29 111.8(7) .
C8A C24A C23A 100.6(8) .
C8A C24A C25A 110.6(8) .
C23A C24A C25A 114.6(9) .
C8A C24A Cl30 107.3(7) .
C23A C24A Cl30 113.3(7) .
C25A C24A Cl30 109.9(7) .
C46A C25A C24A 111.4(8) .
C46A C25A C26A 100.5(8) .
C24A C25A C26A 118.9(9) .
C46A C25A Cl31 106.1(7) .
C24A C25A Cl31 107.2(7) .
C26A C25A Cl31 112.0(7) .
C27A C26A C25A 111.7(9) .
C27A C26A C48A 113.2(8) .
C25A C26A C48A 103.2(8) .
C27A C26A Cl32 108.4(7) .
C25A C26A Cl32 110.9(7) .
C48A C26A Cl32 109.4(7) .
C28A C27A C9A 99.2(8) .
C28A C27A C26A 115.7(9) .
C9A C27A C26A 115.1(9) .
C28A C27A Cl33 105.8(7) .
C9A C27A Cl33 105.1(8) .
C26A C27A Cl33 114.2(7) .
C50A C28A C29A 118.2(9) .
C50A C28A C27A 125.8(10) .
C29A C28A C27A 110.8(9) .
C30A C29A C28A 124.1(10) .
C30A C29A C10A 119.9(9) .
C28A C29A C10A 107.2(9) .
C29A C30A C31A 118.3(9) .
C29A C30A C52A 119.8(9) .
C31A C30A C52A 116.0(8) .
C32A C31A C30A 120.0(9) .
C32A C31A C12A 116.9(9) .
C30A C31A C12A 120.2(9) .
C33A C32A C31A 123.1(9) .
C33A C32A C54A 113.0(8) .
C31A C32A C54A 121.3(9) .
C32A C33A C34A 121.7(9) .
C32A C33A C56A 109.8(9) .
C34A C33A C56A 124.4(9) .
C33A C34A C13A 116.9(9) .
C33A C34A C35A 116.4(8) .
C13A C34A C35A 124.0(9) .
C58A C35A C34A 107.9(8) .
C58A C35A C36A 105.4(8) .
C34A C35A C36A 116.9(9) .
C58A C35A Cl34 110.4(7) .
C34A C35A Cl34 105.8(7) .
C36A C35A Cl34 110.3(7) .
C37A C36A C15A 119.1(9) .
C37A C36A C35A 105.3(9) .
C15A C36A C35A 113.7(9) .
C37A C36A C36C 65.5(9) .
C15A C36A C36C 150.6(12) .
C35A C36A C36C 90.7(10) .
C37A C36A Cl35 103.8(8) .
C15A C36A Cl35 106.1(7) .
C35A C36A Cl35 108.0(8) .
C36C C36A Cl35 48.1(8) .
C59A C37A C38A 110.5(9) .
C59A C37A C36A 104.5(8) .
C38A C37A C36A 115.8(9) .
C59A C37A C36C 87.1(9) .
C38A C37A C36C 161.7(11) .
C36A C37A C36C 61.7(9) .
C59A C37A Cl36 108.8(7) .
C38A C37A Cl36 103.2(7) .
C36A C37A Cl36 113.9(8) .
C36C C37A Cl36 65.0(8) .
C17A C38A C39A 119.5(9) .
C17A C38A C37A 119.5(10) .
C39A C38A C37A 120.3(9) .
C40A C39A C38A 120.5(9) .
C40A C39A C61A 118.7(9) .
C38A C39A C61A 119.9(8) .
C39A C40A C19A 119.5(9) .
C39A C40A C41A 121.4(9) .
C19A C40A C41A 118.1(9) .
C40A C41A C63A 114.6(9) .
C40A C41A C42A 110.2(7) .
C63A C41A C42A 99.4(8) .
C40A C41A Cl37 112.4(7) .
C63A C41A Cl37 109.3(6) .
C42A C41A Cl37 110.2(7) .
C65A C42A C43A 121.5(9) .
C65A C42A C41A 112.3(8) .
C43A C42A C41A 122.7(9) .
C42A C43A C20A 118.1(9) .
C42A C43A C44A 118.0(9) .
C20A C43A C44A 120.2(9) .
C45A C44A C43A 118.0(9) .
C45A C44A C67A 119.9(8) .
C43A C44A C67A 119.8(8) .
C22A C45A C44A 121.2(9) .
C22A C45A C46A 117.6(9) .
C44A C45A C46A 119.1(9) .
C47A C46A C45A 120.9(9) .
C47A C46A C25A 114.9(9) .
C45A C46A C25A 124.0(9) .
C46A C47A C68A 122.1(9) .
C46A C47A C48A 112.2(9) .
C68A C47A C48A 125.7(9) .
C47A C48A C49A 111.7(8) .
C47A C48A C26A 101.9(8) .
C49A C48A C26A 118.8(9) .
C47A C48A Cl38 103.7(7) .
C49A C48A Cl38 107.5(7) .
C26A C48A Cl38 112.3(7) .
C50A C49A C48A 111.0(8) .
C50A C49A C70A 101.9(8) .
C48A C49A C70A 115.2(8) .
C50A C49A Cl39 105.5(7) .
C48A C49A Cl39 110.2(6) .
C70A C49A Cl39 112.4(7) .
C28A C50A C51A 119.3(9) .
C28A C50A C49A 125.5(9) .
C51A C50A C49A 112.1(9) .
C71A C51A C52A 122.6(9) .
C71A C51A C50A 110.4(9) .
C52A C51A C50A 123.1(9) .
C53A C52A C51A 116.4(10) .
C53A C52A C30A 123.5(9) .
C51A C52A C30A 114.8(8) .
C73A C53A C52A 122.0(9) .
C73A C53A C54A 121.6(9) .
C52A C53A C54A 115.5(9) .
C55A C54A C32A 99.6(8) .
C55A C54A C53A 114.3(8) .
C32A C54A C53A 111.7(8) .
C55A C54A Cl40 112.5(7) .
C32A C54A Cl40 111.6(7) .
C53A C54A Cl40 107.2(6) .
C75A C55A C56A 124.2(9) .
C75A C55A C54A 120.9(9) .
C56A C55A C54A 110.8(8) .
C55A C56A C57A 115.7(8) .
C55A C56A C33A 101.7(8) .
C57A C56A C33A 107.6(8) .
C55A C56A Cl41 110.3(6) .
C57A C56A Cl41 108.7(7) .
C33A C56A Cl41 112.8(7) .
C58A C57A C77A 118.3(9) .
C58A C57A C56A 120.3(9) .
C77A C57A C56A 117.3(8) .
C57A C58A C59A 122.6(9) .
C57A C58A C35A 123.8(9) .
C59A C58A C35A 110.1(8) .
C60A C59A C58A 121.9(9) .
C60A C59A C37A 120.6(8) .
C58A C59A C37A 114.3(8) .
C60A C59A C36C 143.4(9) .
C58A C59A C36C 86.5(8) .
C37A C59A C36C 51.8(7) .
C59A C60A C78A 118.8(8) .
C59A C60A C61A 124.6(8) .
C78A C60A C61A 106.1(7) .
C62A C61A C39A 113.3(8) .
C62A C61A C60A 104.8(7) .
C39A C61A C60A 108.3(8) .
C62A C61A Cl42 110.7(7) .
C39A C61A Cl42 110.0(6) .
C60A C61A Cl42 109.5(6) .
C63A C62A C61A 122.6(8) .
C63A C62A C79A 122.7(9) .
C61A C62A C79A 111.3(8) .
C62A C63A C41A 120.6(10) .
C62A C63A C64A 122.7(8) .
C41A C63A C64A 112.9(8) .
C81A C64A C63A 111.9(8) .
C81A C64A C65A 113.7(8) .
C63A C64A C65A 100.5(8) .
C81A C64A Cl43 107.6(7) .
C63A C64A Cl43 112.2(6) .
C65A C64A Cl43 110.9(6) .
C42A C65A C66A 121.3(9) .
C42A C65A C64A 110.9(8) .
C66A C65A C64A 124.6(8) .
C65A C66A C67A 119.9(9) .
C65A C66A C83A 116.9(8) .
C67A C66A C83A 119.3(9) .
C66A C67A C68A 119.5(9) .
C66A C67A C44A 119.1(8) .
C68A C67A C44A 119.3(9) .
C47A C68A C69A 118.9(9) .
C47A C68A C67A 118.2(8) .
C69A C68A C67A 121.0(9) .
C84A C69A C68A 119.2(9) .
C84A C69A C70A 117.3(9) .
C68A C69A C70A 121.4(9) .
C69A C70A C71A 102.3(8) .
C69A C70A C49A 117.0(8) .
C71A C70A C49A 104.8(8) .
C69A C70A Cl44 107.4(7) .
C71A C70A Cl44 112.9(7) .
C49A C70A Cl44 112.1(6) .
C72A C71A C51A 118.7(9) .
C72A C71A C70A 126.1(10) .
C51A C71A C70A 109.2(9) .
C71A C72A C73A 119.8(10) .
C71A C72A C85A 116.0(9) .
C73A C72A C85A 121.2(9) .
C53A C73A C72A 119.4(9) .
C53A C73A C74A 120.7(8) .
C72A C73A C74A 118.4(9) .
C87A C74A C75A 104.8(8) .
C87A C74A C73A 109.7(7) .
C75A C74A C73A 109.7(8) .
C87A C74A Cl45 114.4(7) .
C75A C74A Cl45 111.7(6) .
C73A C74A Cl45 106.6(6) .
C55A C75A C74A 127.6(9) .
C55A C75A C76A 121.2(9) .
C74A C75A C76A 107.7(8) .
C77A C76A C88A 111.2(7) .
C77A C76A C75A 112.7(8) .
C88A C76A C75A 100.7(8) .
C77A C76A Cl46 109.7(6) .
C88A C76A Cl46 110.3(7) .
C75A C76A Cl46 111.9(6) .
C78A C77A C57A 118.1(8) .
C78A C77A C76A 117.8(8) .
C57A C77A C76A 122.6(8) .
C77A C78A C60A 120.1(8) .
C77A C78A C79A 124.7(8) .
C60A C78A C79A 112.7(7) .
C78A C79A C62A 99.8(7) .
C78A C79A C80A 111.2(7) .
C62A C79A C80A 112.3(8) .
C78A C79A Cl47 110.3(6) .
C62A C79A Cl47 111.3(6) .
C80A C79A Cl47 111.4(6) .
C81A C80A C88A 122.4(9) .
C81A C80A C79A 118.5(8) .
C88A C80A C79A 117.3(8) .
C80A C81A C64A 126.2(9) .
C80A C81A C82A 116.4(8) .
C64A C81A C82A 113.0(8) .
C86A C82A C83A 109.0(8) .
C86A C82A C81A 120.5(8) .
C83A C82A C81A 124.4(8) .
C66A C83A C84A 119.5(9) .
C66A C83A C82A 117.7(9) .
C84A C83A C82A 108.5(8) .
C66A C83A Cl48 104.6(7) .
C84A C83A Cl48 104.8(7) .
C82A C83A Cl48 98.4(7) .
C69A C84A C83A 121.1(9) .
C69A C84A C85A 123.1(9) .
C83A C84A C85A 108.5(8) .
C72A C85A C86A 111.6(8) .
C72A C85A C84A 109.1(8) .
C86A C85A C84A 101.9(7) .
C72A C85A Cl49 111.5(6) .
C86A C85A Cl49 108.5(7) .
C84A C85A Cl49 113.9(7) .
C87A C86A C82A 119.4(9) .
C87A C86A C85A 122.5(9) .
C82A C86A C85A 111.1(8) .
C86A C87A C88A 120.1(9) .
C86A C87A C74A 123.9(9) .
C88A C87A C74A 111.5(9) .
C80A C88A C87A 120.7(8) .
C80A C88A C76A 125.7(8) .
C87A C88A C76A 109.8(8) .

loop_
_geom_bond_atom_site_label_1
_geom_bond_atom_site_label_2
_geom_bond_distance
_geom_bond_site_symmetry_2
Cl1 Cl1A 0.86(2) .
Cl1 C3 1.785(11) .
Cl1A C3 1.16(2) .
Cl1A C4 1.96(3) .
Cl2 C6 1.784(10) .
Cl3 C15 1.848(12) .
Cl4 C16 1.785(10) .
Cl5 C23 1.799(10) .
Cl6 C24 1.785(11) .
Cl7 C25 1.820(9) .
Cl8 C26 1.782(10) .
Cl9 C27 1.834(11) .
Cl9 Cl9B 1.910(19) .
Cl10 C35 1.868(13) .
Cl11 C11B 1.51(2) .
Cl11 C36 1.942(16) .
Cl12 C37 1.830(11) .
Cl13 C13B 1.205(18) .
Cl13 C41 1.826(9) .
Cl14 C48 1.791(10) .
Cl15 C49 1.798(10) .
Cl16 C54 1.832(9) .
Cl17 C56 1.810(10) .
Cl18 C61 1.820(9) .
Cl18 C18B 2.13(2) 2_655
C18B C67 1.89(2) .
C18B C66 2.03(2) .
C18B Cl18 2.13(2) 2_645
Cl19 C64 1.828(10) .
Cl20 C70 1.801(11) .
Cl20 C20B 2.006(19) .
Cl21 C74 1.814(10) .
Cl22 C76 1.825(9) .
Cl22 C22B 2.10(2) .
C22B Cl40 2.20(2) .
Cl23 C79 1.810(9) .
Cl24 C85 1.765(12) .
C1 C11 1.443(14) .
C1 C2 1.445(15) .
C1 C7 1.533(14) .
C2 C14 1.394(14) .
C2 C3 1.524(14) .
C3 C4 1.546(14) .
C3 C16 1.584(14) .
C4 C5 1.349(15) .
C4 C18 1.431(15) .
C5 C21 1.427(15) .
C5 C6 1.524(15) .
C6 C7 1.494(13) .
C6 C23 1.606(15) .
C7 C8 1.296(15) .
C8 C9 1.368(15) .
C8 C24 1.518(14) .
C9 C10 1.377(14) .
C9 C27 1.515(16) .
C10 C29 1.380(16) .
C10 C11 1.423(15) .
C11 C12 1.469(14) .
C12 C31 1.427(14) .
C12 C13 1.429(15) .
C13 C34 1.367(14) .
C13 C14 1.440(13) .
C14 C15 1.485(14) .
C15 C36 1.527(16) .
C15 C16 1.534(13) .
C16 C17 1.497(15) .
C17 C38 1.384(14) .
C17 C18 1.403(14) .
C18 C19 1.392(15) .
C19 C40 1.399(14) .
C19 C20 1.469(14) .
C20 C21 1.392(14) .
C20 C43 1.434(14) .
C21 C22 1.406(14) .
C22 C45 1.343(15) .
C22 C23 1.500(15) .
C23 C24 1.563(16) .
C24 C25 1.572(16) .
C25 C46 1.491(13) .
C25 C26 1.594(14) .
C26 C27 1.616(15) .
C26 C48 1.648(16) .
C27 C28 1.499(15) .
C28 C50 1.329(16) .
C28 C29 1.487(15) .
C29 C30 1.415(14) .
C30 C52 1.454(15) .
C30 C31 1.459(14) .
C31 C32 1.405(14) .
C32 C33 1.371(14) .
C32 C54 1.523(14) .
C33 C34 1.422(14) .
C33 C56 1.507(14) .
C34 C35 1.485(15) .
C35 C58 1.486(15) .
C35 C36 1.566(15) .
C36 C37 1.572(16) .
C37 C38 1.503(13) .
C37 C59 1.504(14) .
C38 C39 1.411(15) .
C39 C40 1.404(14) .
C39 C61 1.541(13) .
C40 C41 1.494(15) .
C41 C42 1.506(13) .
C41 C63 1.539(13) .
C42 C65 1.372(14) .
C42 C43 1.412(13) .
C43 C44 1.427(13) .
C44 C67 1.449(14) .
C44 C45 1.497(14) .
C45 C46 1.387(14) .
C46 C47 1.346(14) .
C47 C68 1.408(14) .
C47 C48 1.496(13) .
C48 C49 1.565(15) .
C49 C50 1.480(14) .
C49 C70 1.603(16) .
C50 C51 1.437(14) .
C51 C71 1.296(16) .
C51 C52 1.418(15) .
C52 C53 1.417(14) .
C53 C73 1.394(15) .
C53 C54 1.496(13) .
C54 C55 1.499(14) .
C55 C75 1.318(14) .
C55 C56 1.538(14) .
C56 C57 1.509(13) .
C57 C77 1.393(14) .
C57 C58 1.415(14) .
C58 C59 1.384(13) .
C59 C60 1.358(15) .
C60 C78 1.390(14) .
C60 C61 1.509(12) .
C61 C62 1.492(15) .
C62 C63 1.335(14) .
C62 C79 1.520(13) .
C63 C64 1.474(14) .
C64 C65 1.516(13) .
C64 C81 1.523(12) .
C65 C66 1.404(13) .
C66 C83 1.396(13) .
C66 C67 1.422(13) .
C67 C68 1.484(13) .
C68 C69 1.364(15) .
C69 C84 1.424(14) .
C69 C70 1.522(14) .
C70 C71 1.550(13) .
C71 C72 1.444(15) .
C72 C73 1.422(13) .
C72 C85 1.533(13) .
C73 C74 1.519(14) .
C74 C75 1.519(14) .
C74 C87 1.523(13) .
C75 C76 1.508(13) .
C76 C77 1.501(13) .
C76 C88 1.523(13) .
C77 C78 1.409(13) .
C78 C79 1.511(14) .
C79 C80 1.509(14) .
C80 C81 1.396(14) .
C80 C88 1.396(13) .
C81 C82 1.394(14) .
C82 C86 1.395(13) .
C82 C83 1.485(13) .
C83 C84 1.387(13) .
C84 C85 1.555(13) .
C85 C86 1.553(14) .
C86 C87 1.371(14) .
C87 C88 1.385(14) .
Cl25 C25B 1.27(2) .
Cl25 C3A 1.762(10) .
C25B C3A 1.59(2) .
C25B C4A 1.89(3) .
Cl26 C26B 0.94(2) .
Cl26 C6A 1.787(10) .
Cl27 C15A 1.760(11) .
Cl28 C16A 1.775(10) .
Cl29 C23A 1.785(9) .
Cl30 C24A 1.795(10) .
Cl31 C25A 1.797(10) .
Cl32 C26A 1.783(10) .
Cl33 C27A 1.826(10) .
Cl34 C35A 1.837(11) .
Cl35 C36C 1.47(2) .
Cl35 C36A 1.870(13) .
Cl36 C36B 1.351(18) .
Cl36 C37A 1.869(11) .
Cl36 C36C 1.96(2) .
C36C C36A 1.72(3) .
C36C C37A 1.77(2) .
C36C C59A 2.25(2) .
Cl37 C41A 1.840(9) .
Cl38 C48A 1.811(10) .
Cl39 C49A 1.799(9) .
Cl40 C54A 1.830(10) .
Cl41 C56A 1.834(9) .
Cl42 C61A 1.837(9) .
Cl43 C64A 1.826(10) .
Cl44 C70A 1.797(11) .
Cl45 C74A 1.821(9) .
Cl46 C76A 1.824(9) .
Cl47 C47B 1.295(17) .
Cl47 C79A 1.817(9) .
Cl48 C83A 1.990(13) .
Cl49 C85A 1.833(10) .
C1A C7A 1.413(14) .
C1A C2A 1.451(14) .
C1A CA1A 1.458(14) .
C2A C14A 1.374(14) .
C2A C3A 1.522(14) .
C3A C4A 1.534(15) .
C3A C16A 1.584(14) .
C4A C5A 1.351(14) .
C4A C18A 1.426(13) .
C5A C21A 1.422(14) .
C5A C6A 1.511(13) .
C6A C7A 1.542(14) .
C6A C23A 1.610(15) .
C7A C8A 1.415(14) .
C8A C9A 1.353(14) .
C8A C24A 1.485(14) .
C9A C10A 1.429(14) .
C9A C27A 1.504(15) .
C10A CA1A 1.364(14) .
C10A C29A 1.439(14) .
CA1A C12A 1.434(14) .
C12A C13A 1.429(14) .
C12A C31A 1.440(14) .
C13A C34A 1.413(13) .
C13A C14A 1.430(14) .
C14A C15A 1.478(13) .
C15A C16A 1.540(13) .
C15A C36A 1.591(16) .
C16A C17A 1.546(14) .
C17A C38A 1.271(14) .
C17A C18A 1.458(13) .
C18A C19A 1.420(14) .
C19A C20A 1.429(14) .
C19A C40A 1.437(13) .
C20A C21A 1.407(14) .
C20A C43A 1.426(14) .
C21A C22A 1.425(14) .
C22A C45A 1.379(14) .
C22A C23A 1.516(14) .
C23A C24A 1.552(14) .
C24A C25A 1.586(16) .
C25A C46A 1.499(14) .
C25A C26A 1.621(15) .
C26A C27A 1.609(15) .
C26A C48A 1.623(16) .
C27A C28A 1.494(14) .
C28A C50A 1.342(15) .
C28A C29A 1.437(14) .
C29A C30A 1.342(14) .
C30A C31A 1.440(14) .
C30A C52A 1.459(15) .
C31A C32A 1.411(14) .
C32A C33A 1.369(14) .
C32A C54A 1.508(14) .
C33A C34A 1.412(14) .
C33A C56A 1.510(14) .
C34A C35A 1.504(14) .
C35A C58A 1.482(14) .
C35A C36A 1.610(15) .
C36A C37A 1.552(15) .
C37A C59A 1.486(14) .
C37A C38A 1.490(14) .
C38A C39A 1.450(14) .
C39A C40A 1.397(13) .
C39A C61A 1.522(13) .
C40A C41A 1.459(16) .
C41A C63A 1.498(12) .
C41A C42A 1.541(15) .
C42A C65A 1.367(14) .
C42A C43A 1.410(13) .
C43A C44A 1.432(13) .
C44A C45A 1.408(13) .
C44A C67A 1.433(13) .
C45A C46A 1.430(13) .
C46A C47A 1.346(14) .
C47A C68A 1.424(14) .
C47A C48A 1.494(13) .
C48A C49A 1.550(13) .
C49A C50A 1.491(14) .
C49A C70A 1.615(15) .
C50A C51A 1.439(14) .
C51A C71A 1.406(15) .
C51A C52A 1.424(14) .
C52A C53A 1.401(14) .
C53A C73A 1.388(15) .
C53A C54A 1.515(14) .
C54A C55A 1.501(13) .
C55A C75A 1.310(14) .
C55A C56A 1.500(14) .
C56A C57A 1.504(13) .
C57A C58A 1.365(14) .
C57A C77A 1.440(14) .
C58A C59A 1.393(13) .
C59A C60A 1.320(13) .
C60A C78A 1.450(12) .
C60A C61A 1.530(12) .
C61A C62A 1.476(14) .
C62A C63A 1.331(13) .
C62A C79A 1.518(12) .
C63A C64A 1.498(14) .
C64A C81A 1.473(12) .
C64A C65A 1.530(12) .
C65A C66A 1.402(13) .
C66A C67A 1.404(13) .
C66A C83A 1.420(13) .
C67A C68A 1.430(13) .
C68A C69A 1.428(13) .
C69A C84A 1.355(15) .
C69A C70A 1.529(14) .
C70A C71A 1.532(14) .
C71A C72A 1.381(14) .
C72A C73A 1.437(13) .
C72A C85A 1.493(15) .
C73A C74A 1.591(14) .
C74A C87A 1.425(14) .
C74A C75A 1.493(13) .
C75A C76A 1.531(13) .
C76A C77A 1.502(13) .
C76A C88A 1.506(13) .
C77A C78A 1.420(12) .
C78A C79A 1.502(13) .
C79A C80A 1.520(13) .
C80A C81A 1.356(12) .
C80A C88A 1.395(13) .
C81A C82A 1.491(14) .
C82A C86A 1.402(13) .
C82A C83A 1.465(14) .
C83A C84A 1.454(14) .
C84A C85A 1.544(13) .
C85A C86A 1.524(13) .
C86A C87A 1.374(14) .
C87A C88A 1.406(14) .
